data_7247677
loop_
_publ_author_name
'Yuxuan Che'
'Muhammad Rizwan Niazi'
'Ting Yu'
'Thierry Maris'
'Cheng-Hao Liu'
'Dongling Ma'
'Ricardo Izquierdo'
'Igor F. Perepichka'
'Dmytro F. Perepichka'

_publ_section_title
;
 Nitrofluorene-based A-D-A electron acceptors for organic photovoltaics
;
_journal_name_full 'Journal of Material Chemistry C'
_journal_page_first 8186
_journal_page_last 8195
_journal_paper_doi 10.1039/d2tc05127c
_journal_volume 11
_journal_year 2023
_chemical_formula_moiety '2(C88 H86 N12 O16 S4), 4(C3 H6 O), C H Cl3'
_chemical_formula_sum 'C189 H197 Cl3 N24 O36 S8'
_chemical_formula_weight 3743.52
_chemical_name_systematic
;
4,4'-(4,4,9,9-tetraoctyl-4,9-dihydro-s-indaceno[1,2-b:5,6-b']bisthiophene 
2,7-diyl)bis{7-[(2,4,5,7-tetranitro-9H-fluoren-9-ylidene)methyl]-2,1,3-
benzothiadiazole} acetone chloroform solvate
;
_space_group_crystal_system triclinic
_space_group_IT_number 2
_space_group_name_Hall '-P 1'
_space_group_name_H-M_alt 'P -1'
_atom_sites_solution_hydrogens geom
_atom_sites_solution_primary dual
_cell_angle_alpha 72.040(1)
_cell_angle_beta 79.167(1)
_cell_angle_gamma 82.071(2)
_cell_formula_units_Z 1
_cell_length_a 11.3383(3)
_cell_length_b 17.6646(5)
_cell_length_c 25.5872(7)
_cell_measurement_reflns_used 9818
_cell_measurement_temperature 150
_cell_measurement_theta_max 54.902
_cell_measurement_theta_min 2.387
_cell_volume 4770.6(2)
_computing_cell_refinement
;
SAINT (2020) V8.40B; Integration Software for Single Crystal Data.
Bruker AXS Inc., Madison, WI 53719-1173.
;
_computing_data_collection
;
APEX 3 (2019) Bruker AXS Inc., Madison, WI 53719-1173.
;
_computing_data_reduction
;
SAINT (2020) V8.40B; Integration Software for Single Crystal Data.
Bruker AXS Inc., Madison, WI 53719-1173.
;
_computing_molecular_graphics 'Olex2 1.3 (Dolomanov et al., 2009)'
_computing_publication_material 'Olex2 1.3 (Dolomanov et al., 2009)'
_computing_structure_refinement 'XL  (Sheldrick, 2008)'
_computing_structure_solution 'SHELXT 2018/2 (Sheldrick, 2018)'
_diffrn_ambient_temperature 150
_diffrn_detector 'CMOS Area detector'
_diffrn_detector_area_resol_mean 10.42
_diffrn_detector_type 'Bruker CMOS Photon III '
_diffrn_measured_fraction_theta_full 0.995
_diffrn_measured_fraction_theta_max 0.994
_diffrn_measurement_device 'k-geometry diffractometer'
_diffrn_measurement_device_type 'Bruker Venture Metaljet'
_diffrn_measurement_method '\w and \f scans'
_diffrn_measurement_specimen_support cryoloop
_diffrn_radiation_collimation 'Focusing mirrors'
_diffrn_radiation_monochromator 'Helios MX Mirror Optics'
_diffrn_radiation_probe x-ray
_diffrn_radiation_type 'Ga K\a'
_diffrn_radiation_wavelength 1.34139
_diffrn_reflns_av_R_equivalents 0.0365
_diffrn_reflns_av_unetI/netI 0.0228
_diffrn_reflns_Laue_measured_fraction_full 0.995
_diffrn_reflns_Laue_measured_fraction_max 0.994
_diffrn_reflns_limit_h_max 13
_diffrn_reflns_limit_h_min -13
_diffrn_reflns_limit_k_max 21
_diffrn_reflns_limit_k_min -21
_diffrn_reflns_limit_l_max 30
_diffrn_reflns_limit_l_min -31
_diffrn_reflns_number 161417
_diffrn_reflns_point_group_measured_fraction_full 0.995
_diffrn_reflns_point_group_measured_fraction_max 0.994
_diffrn_reflns_theta_full 53.594
_diffrn_reflns_theta_max 54.926
_diffrn_reflns_theta_min 2.386
_diffrn_source 'Metal Jet'
_diffrn_source_current 2.86
_diffrn_source_power 0.1993706
_diffrn_source_target Ga
_diffrn_source_type 'Gallium Liquid Metal Jet Source'
_diffrn_source_voltage 69.71
_exptl_absorpt_coefficient_mu 1.244
_exptl_absorpt_correction_T_max 0.2536
_exptl_absorpt_correction_T_min 0.1680
_exptl_absorpt_correction_type multi-scan
_exptl_absorpt_process_details
;
SADABS-2016/2 (Bruker,2016/2) was used for absorption correction.
wR2(int) was 0.0979 before and 0.0626 after correction.
The Ratio of minimum to maximum transmission is 0.6625.
The \l/2 correction factor is Not present.
;
_exptl_crystal_colour_lustre clear
_exptl_crystal_colour_modifier light
_exptl_crystal_colour_primary brown
_exptl_crystal_density_diffrn 1.303
_exptl_crystal_F_000 1966
_exptl_crystal_recrystallization_method 'Re-crystallisation from solvent: acetone, chloroform'
_exptl_crystal_size_max 0.29
_exptl_crystal_size_mid 0.18
_exptl_crystal_size_min 0.15
_refine_diff_density_max 1.901
_refine_diff_density_min -0.627
_refine_diff_density_rms 0.096
_refine_ls_extinction_coef .
_refine_ls_extinction_method none
_refine_ls_goodness_of_fit_ref 1.017
_refine_ls_hydrogen_treatment constr
_refine_ls_matrix_type full
_refine_ls_number_parameters 1247
_refine_ls_number_reflns 18059
_refine_ls_number_restraints 156
_refine_ls_restrained_S_all 1.022
_refine_ls_R_factor_all 0.0889
_refine_ls_R_factor_gt 0.0866
_refine_ls_shift/su_max 0.000
_refine_ls_shift/su_mean 0.000
_refine_ls_structure_factor_coef Fsqd
_refine_ls_weighting_details 'w=1/[\s^2^(Fo^2^)+(0.1659P)^2^+6.4141P] where P=(Fo^2^+2Fc^2^)/3'
_refine_ls_weighting_scheme calc
_refine_ls_wR_factor_gt 0.2496
_refine_ls_wR_factor_ref 0.2525
_reflns_Friedel_coverage 0.000
_reflns_number_gt 16967
_reflns_number_total 18059
_reflns_threshold_expression 'I > 2\s(I)'
_cod_data_source_file per1311.cif
_cod_data_source_block per1311
_cod_database_code 7247677

loop_
_space_group_symop_id
_space_group_symop_operation_xyz
1 'x, y, z'
2 '-x, -y, -z'

loop_
_atom_site_label
_atom_site_type_symbol
_atom_site_fract_x
_atom_site_fract_y
_atom_site_fract_z
_atom_site_U_iso_or_equiv
_atom_site_adp_type
_atom_site_occupancy
_atom_site_site_symmetry_order
_atom_site_calc_flag
_atom_site_refinement_flags_posn
_atom_site_refinement_flags_adp
_atom_site_refinement_flags_occupancy
_atom_site_disorder_assembly
_atom_site_disorder_group
C1A C 1.0938(3) 0.52073(18) -0.04407(11) 0.0310(6) Uani 1 1 d . . . . .
N1A N 0.7103(2) 0.55929(14) 0.28661(9) 0.0284(5) Uani 1 1 d . . . . .
O1A O 0.8598(2) 0.35885(13) 0.44238(9) 0.0412(5) Uani 1 1 d . . . . .
S1A S 1.02605(7) 0.59326(5) 0.13284(3) 0.0371(2) Uani 1 1 d . . . . .
C2A C 1.0894(3) 0.54818(19) 0.00174(11) 0.0343(6) Uani 1 1 d . . . . .
H2A H 1.148407 0.580496 0.003177 0.041 Uiso 1 1 calc R U . . .
N2A N 0.7222(2) 0.60289(13) 0.36871(9) 0.0270(5) Uani 1 1 d . . . . .
O2A O 0.7741(2) 0.30801(12) 0.52687(10) 0.0434(5) Uani 1 1 d . . . . .
S2A S 0.63052(6) 0.56476(4) 0.34461(3) 0.02959(18) Uani 1 1 d . . . . .
C3A C 0.9955(2) 0.52653(17) 0.04526(11) 0.0281(5) Uani 1 1 d . . . . .
N3A N 0.8181(2) 0.36273(14) 0.48907(10) 0.0316(5) Uani 1 1 d . . . . .
O3A O 0.7435(2) 0.45430(13) 0.66258(9) 0.0455(6) Uani 1 1 d . . . . .
C4A C 0.9644(3) 0.54375(17) 0.09844(11) 0.0297(6) Uani 1 1 d . . . . .
N4A N 0.8152(2) 0.49660(14) 0.62810(9) 0.0317(5) Uani 1 1 d . . . . .
O4A O 0.8933(2) 0.52856(12) 0.63880(8) 0.0347(5) Uani 1 1 d . . . . .
C5A C 0.8614(3) 0.51115(17) 0.12817(11) 0.0300(6) Uani 1 1 d . . . . .
N5A N 0.7651(2) 0.67167(13) 0.62092(9) 0.0281(5) Uani 1 1 d . . . . .
O5A O 0.68189(18) 0.63274(12) 0.62251(8) 0.0329(4) Uani 1 1 d . . . . .
C6A C 0.8158(3) 0.46120(19) 0.09810(11) 0.0351(6) Uani 1 1 d . . . . .
N6A N 1.0033(2) 0.88042(14) 0.49254(10) 0.0334(5) Uani 1 1 d . . . . .
O6A O 0.7836(2) 0.69182(13) 0.66010(8) 0.0419(5) Uani 1 1 d . . . . .
C7A C 0.8290(2) 0.52634(18) 0.18021(11) 0.0301(6) Uani 1 1 d . . . . .
H7A H 0.759218 0.508487 0.205907 0.036 Uiso 1 1 calc R U . . .
O7A O 0.9993(2) 0.90670(13) 0.53191(10) 0.0465(6) Uani 1 1 d . . . . .
C8A C 0.9107(2) 0.57030(17) 0.18938(11) 0.0281(5) Uani 1 1 d . . . . .
O8A O 1.0535(3) 0.91103(14) 0.44547(10) 0.0515(6) Uani 1 1 d . . . . .
C9A C 0.9134(2) 0.59635(16) 0.23756(10) 0.0260(5) Uani 1 1 d . . . . .
C10A C 0.8163(2) 0.58754(15) 0.28333(10) 0.0243(5) Uani 1 1 d . . . . .
C11A C 0.8234(2) 0.61274(15) 0.33101(10) 0.0236(5) Uani 1 1 d . . . . .
C12A C 0.9267(2) 0.64808(15) 0.33416(10) 0.0240(5) Uani 1 1 d . . . . .
C13A C 1.0149(3) 0.65990(16) 0.28758(10) 0.0277(5) Uani 1 1 d . . . . .
H13A H 1.082336 0.687021 0.286644 0.033 Uiso 1 1 calc R U . . .
C14A C 1.0091(3) 0.63376(17) 0.24192(11) 0.0301(6) Uani 1 1 d . . . . .
H14A H 1.074663 0.642145 0.212152 0.036 Uiso 1 1 calc R U . . .
C15A C 0.9414(2) 0.67770(15) 0.37948(10) 0.0234(5) Uani 1 1 d . . . . .
H15A H 0.982372 0.724947 0.367841 0.028 Uiso 1 1 calc R U . . .
C16A C 0.9075(2) 0.65028(15) 0.43524(10) 0.0231(5) Uani 1 1 d . . . . .
C17A C 0.8626(2) 0.57472(15) 0.47141(10) 0.0226(5) Uani 1 1 d . . . . .
C18A C 0.8573(2) 0.50410(16) 0.45838(11) 0.0259(5) Uani 1 1 d . . . . .
H18A H 0.876310 0.501660 0.421132 0.031 Uiso 1 1 calc R U . . .
C19A C 0.8233(2) 0.43824(15) 0.50166(11) 0.0268(5) Uani 1 1 d . . . . .
C20A C 0.8012(2) 0.43675(16) 0.55686(11) 0.0278(5) Uani 1 1 d . . . . .
H20A H 0.778387 0.389835 0.585431 0.033 Uiso 1 1 calc R U . . .
C21A C 0.8134(2) 0.50604(15) 0.56912(10) 0.0254(5) Uani 1 1 d . . . . .
C22A C 0.8398(2) 0.57713(14) 0.52742(10) 0.0221(5) Uani 1 1 d . . . . .
C23A C 0.8616(2) 0.65688(14) 0.52756(10) 0.0219(5) Uani 1 1 d . . . . .
C24A C 0.8427(2) 0.69879(15) 0.56724(10) 0.0234(5) Uani 1 1 d . . . . .
C25A C 0.8868(2) 0.77191(15) 0.55633(11) 0.0253(5) Uani 1 1 d . . . . .
H25A H 0.875265 0.798879 0.584032 0.030 Uiso 1 1 calc R U . . .
C26A C 0.9490(2) 0.80503(15) 0.50325(10) 0.0241(5) Uani 1 1 d . . . . .
C27A C 0.9608(2) 0.77083(15) 0.46049(10) 0.0237(5) Uani 1 1 d . . . . .
H27A H 0.998821 0.796524 0.424073 0.028 Uiso 1 1 calc R U . . .
C28A C 0.9145(2) 0.69710(14) 0.47298(10) 0.0216(5) Uani 1 1 d . . . . .
C29A C 0.6856(3) 0.48505(18) 0.08807(12) 0.0367(6) Uani 1 1 d . . . . .
H29C H 0.667666 0.455302 0.063831 0.044 Uiso 1 1 calc R U . . .
H29D H 0.632011 0.467999 0.124131 0.044 Uiso 1 1 calc R U . . .
C30A C 0.6551(3) 0.57338(19) 0.06176(13) 0.0399(7) Uani 1 1 d . . . . .
H30C H 0.712190 0.592376 0.027061 0.048 Uiso 1 1 calc R U . . .
H30D H 0.663793 0.603488 0.087466 0.048 Uiso 1 1 calc R U . . .
C31A C 0.5258(3) 0.5894(2) 0.04854(14) 0.0448(7) Uani 1 1 d . . . . .
H31C H 0.520089 0.562877 0.020316 0.054 Uiso 1 1 calc R U . . .
H31D H 0.470378 0.564830 0.082649 0.054 Uiso 1 1 calc R U . . .
C32A C 0.4839(3) 0.6774(2) 0.02716(15) 0.0487(8) Uani 1 1 d . . . . .
H32C H 0.539869 0.702402 -0.006588 0.058 Uiso 1 1 calc R U . . .
H32D H 0.487541 0.703882 0.055681 0.058 Uiso 1 1 calc R U . . .
C33A C 0.3550(3) 0.6919(2) 0.01311(16) 0.0507(8) Uani 1 1 d . . . . .
H33C H 0.352349 0.667583 -0.016666 0.061 Uiso 1 1 calc R U . . .
H33D H 0.299633 0.664644 0.046375 0.061 Uiso 1 1 calc R U . . .
C34A C 0.3111(3) 0.7784(2) -0.00544(15) 0.0500(8) Uani 1 1 d . . . . .
H34C H 0.371544 0.806815 -0.035854 0.060 Uiso 1 1 calc R U . . .
H34D H 0.304841 0.801171 0.025923 0.060 Uiso 1 1 calc R U . . .
C35A C 0.1893(4) 0.7938(3) -0.0257(2) 0.0734(13) Uani 1 1 d . . . . .
H35C H 0.197031 0.774002 -0.058530 0.088 Uiso 1 1 calc R U . . .
H35D H 0.130145 0.762627 0.003863 0.088 Uiso 1 1 calc R U . . .
C36A C 0.1413(4) 0.8795(3) -0.04108(19) 0.0637(10) Uani 1 1 d . . . . .
H36D H 0.199099 0.911070 -0.070412 0.096 Uiso 1 1 calc R U . . .
H36E H 0.129118 0.899070 -0.008355 0.096 Uiso 1 1 calc R U . . .
H36F H 0.064362 0.884758 -0.054539 0.096 Uiso 1 1 calc R U . . .
C37A C 0.8279(3) 0.36924(19) 0.13150(12) 0.0373(6) Uani 1 1 d . . . . .
H37C H 0.775299 0.361208 0.168002 0.045 Uiso 1 1 calc R U . . .
H37D H 0.797978 0.338611 0.110879 0.045 Uiso 1 1 calc R U . . .
C38A C 0.9535(4) 0.3358(3) 0.14110(19) 0.0628(10) Uani 1 1 d . . . . .
H38E H 0.992032 0.374821 0.151645 0.075 Uiso 1 1 calc R U . . .
H38F H 1.000435 0.329211 0.105794 0.075 Uiso 1 1 calc R U . . .
C39A C 0.9598(5) 0.2568(3) 0.1855(2) 0.0778(13) Uani 1 1 d . . . . .
H39E H 1.044556 0.242757 0.191949 0.093 Uiso 1 1 calc R U . . .
H39F H 0.911478 0.263743 0.220433 0.093 Uiso 1 1 calc R U . . .
C40A C 0.9183(4) 0.1895(3) 0.17425(19) 0.0694(12) Uani 1 1 d . . . . .
H40E H 0.953994 0.188542 0.136013 0.083 Uiso 1 1 calc R U . . .
H40F H 0.829657 0.197351 0.176107 0.083 Uiso 1 1 calc R U . . .
C41A C 0.9523(5) 0.1071(3) 0.2160(2) 0.0763(13) Uani 1 1 d . . . . .
H41E H 1.040623 0.101652 0.215216 0.092 Uiso 1 1 calc R U . . .
H41F H 0.914209 0.108594 0.253824 0.092 Uiso 1 1 calc R U . . .
C42A C 0.9196(5) 0.0359(3) 0.2073(2) 0.0806(15) Uani 1 1 d . . . . .
H42E H 0.946671 0.037855 0.167863 0.097 Uiso 1 1 calc R U . . .
H42F H 0.830646 0.036284 0.214428 0.097 Uiso 1 1 calc R U . . .
C43A C 0.9706(6) -0.0402(3) 0.2427(2) 0.0906(18) Uani 1 1 d . . . . .
H43E H 0.940283 -0.041428 0.281815 0.109 Uiso 1 1 calc R U . . .
H43F H 1.058913 -0.037345 0.237012 0.109 Uiso 1 1 calc R U . . .
C44A C 0.9504(5) -0.1190(3) 0.2369(2) 0.0916(17) Uani 1 1 d . . . . .
H44G H 0.982778 -0.121068 0.199047 0.137 Uiso 1 1 calc R U . . .
H44H H 0.863788 -0.125461 0.244475 0.137 Uiso 1 1 calc R U . . .
H44I H 0.991345 -0.162130 0.263536 0.137 Uiso 1 1 calc R U . . .
C1B C 0.6031(3) 0.00033(17) -0.03895(11) 0.0299(6) Uani 1 1 d . . . . .
N1B N 0.2281(2) 0.06143(14) 0.28640(9) 0.0291(5) Uani 1 1 d . . . . .
O1B O 0.3454(2) -0.13265(14) 0.44063(10) 0.0457(6) Uani 1 1 d . . . . .
S1B S 0.55798(7) 0.06884(5) 0.14045(3) 0.0362(2) Uani 1 1 d . . . . .
C2B C 0.6111(3) 0.01930(18) 0.00907(11) 0.0328(6) Uani 1 1 d . . . . .
H2B H 0.685220 0.031385 0.015548 0.039 Uiso 1 1 calc R U . . .
N2B N 0.2377(2) 0.10852(14) 0.36714(9) 0.0286(5) Uani 1 1 d . . . . .
O2B O 0.2609(2) -0.18321(13) 0.52546(10) 0.0482(6) Uani 1 1 d . . . . .
S2B S 0.14668(6) 0.06906(4) 0.34362(3) 0.03083(18) Uani 1 1 d . . . . .
C3B C 0.5057(2) 0.01986(16) 0.04740(11) 0.0277(5) Uani 1 1 d . . . . .
N3B N 0.3073(2) -0.12916(14) 0.48773(11) 0.0341(5) Uani 1 1 d . . . . .
O3B O 0.2432(2) -0.03941(13) 0.66199(9) 0.0448(5) Uani 1 1 d . . . . .
C4B C 0.4801(3) 0.03774(17) 0.10055(11) 0.0291(6) Uani 1 1 d . . . . .
N4B N 0.3173(2) 0.00107(14) 0.62762(10) 0.0316(5) Uani 1 1 d . . . . .
O4B O 0.39867(19) 0.03063(12) 0.63832(8) 0.0345(4) Uani 1 1 d . . . . .
C5B C 0.3626(2) 0.02802(17) 0.12425(11) 0.0297(6) Uani 1 1 d . . . . .
N5B N 0.2783(2) 0.17549(13) 0.62098(9) 0.0286(5) Uani 1 1 d . . . . .
O5B O 0.19288(17) 0.13875(12) 0.62277(8) 0.0329(4) Uani 1 1 d . . . . .
C6B C 0.2944(3) 0.00571(19) 0.08639(11) 0.0349(6) Uani 1 1 d . . . . .
N6B N 0.5228(2) 0.38089(14) 0.49339(10) 0.0306(5) Uani 1 1 d . . . . .
O6B O 0.3001(2) 0.19488(14) 0.66015(8) 0.0416(5) Uani 1 1 d . . . . .
C7B C 0.3327(3) 0.04576(18) 0.17513(11) 0.0318(6) Uani 1 1 d . . . . .
H7B H 0.254751 0.041704 0.196834 0.038 Uiso 1 1 calc R U . . .
O7B O 0.5187(2) 0.40739(13) 0.53262(9) 0.0391(5) Uani 1 1 d . . . . .
C8B C 0.4282(3) 0.06961(16) 0.19018(11) 0.0290(6) Uani 1 1 d . . . . .
O8B O 0.5753(2) 0.41076(14) 0.44646(9) 0.0468(6) Uani 1 1 d . . . . .
C9B C 0.4334(3) 0.09565(16) 0.23824(10) 0.0275(5) Uani 1 1 d . . . . .
C10B C 0.3338(2) 0.08949(15) 0.28320(10) 0.0247(5) Uani 1 1 d . . . . .
C11B C 0.3400(2) 0.11623(15) 0.33032(10) 0.0252(5) Uani 1 1 d . . . . .
C12B C 0.4442(2) 0.15001(15) 0.33402(10) 0.0262(5) Uani 1 1 d . . . . .
C13B C 0.5354(3) 0.15861(16) 0.28846(11) 0.0303(6) Uani 1 1 d . . . . .
H13B H 0.603836 0.184560 0.287930 0.036 Uiso 1 1 calc R U . . .
C14B C 0.5309(3) 0.13068(18) 0.24329(11) 0.0314(6) Uani 1 1 d . . . . .
H14B H 0.598502 0.136102 0.214545 0.038 Uiso 1 1 calc R U . . .
C15B C 0.4576(2) 0.18023(15) 0.37927(10) 0.0252(5) Uani 1 1 d . . . . .
H15B H 0.499874 0.226912 0.367857 0.030 Uiso 1 1 calc R U . . .
C16B C 0.4204(2) 0.15344(15) 0.43494(10) 0.0246(5) Uani 1 1 d . . . . .
C17B C 0.3709(2) 0.07919(15) 0.47090(10) 0.0240(5) Uani 1 1 d . . . . .
C18B C 0.3609(2) 0.00944(16) 0.45764(11) 0.0270(5) Uani 1 1 d . . . . .
H18B H 0.381580 0.006543 0.420525 0.032 Uiso 1 1 calc R U . . .
C19B C 0.3196(2) -0.05514(15) 0.50073(12) 0.0284(5) Uani 1 1 d . . . . .
C20B C 0.2965(3) -0.05654(16) 0.55593(12) 0.0297(6) Uani 1 1 d . . . . .
H20B H 0.268890 -0.102392 0.584265 0.036 Uiso 1 1 calc R U . . .
C21B C 0.3152(2) 0.01144(16) 0.56853(11) 0.0269(5) Uani 1 1 d . . . . .
C22B C 0.3473(2) 0.08143(15) 0.52692(10) 0.0235(5) Uani 1 1 d . . . . .
C23B C 0.3732(2) 0.16039(15) 0.52725(10) 0.0224(5) Uani 1 1 d . . . . .
C24B C 0.3566(2) 0.20176(15) 0.56714(10) 0.0242(5) Uani 1 1 d . . . . .
C25B C 0.4033(2) 0.27391(15) 0.55651(11) 0.0250(5) Uani 1 1 d . . . . .
H25B H 0.393357 0.300485 0.584362 0.030 Uiso 1 1 calc R U . . .
C26B C 0.4658(2) 0.30659(14) 0.50354(10) 0.0238(5) Uani 1 1 d . . . . .
C27B C 0.4765(2) 0.27281(15) 0.46077(10) 0.0237(5) Uani 1 1 d . . . . .
H27B H 0.515399 0.298216 0.424467 0.028 Uiso 1 1 calc R U . . .
C28B C 0.4279(2) 0.19990(15) 0.47290(10) 0.0224(5) Uani 1 1 d . . . . .
C29B C 0.2408(3) -0.07455(19) 0.11428(12) 0.0364(6) Uani 1 1 d . . . . .
H29A H 0.176698 -0.068935 0.145298 0.044 Uiso 1 1 calc R U . . .
H29B H 0.202940 -0.088421 0.086980 0.044 Uiso 1 1 calc R U . . .
C30B C 0.3321(3) -0.14224(19) 0.13661(13) 0.0375(6) Uani 1 1 d . . . . .
H30A H 0.363821 -0.130411 0.166494 0.045 Uiso 1 1 calc R U . . .
H30B H 0.400424 -0.143658 0.106384 0.045 Uiso 1 1 calc R U . . .
C31B C 0.2852(3) -0.2254(2) 0.15974(14) 0.0446(7) Uani 1 1 d . . . . .
H31A H 0.218043 -0.225013 0.190631 0.054 Uiso 1 1 calc R U . . .
H31B H 0.252983 -0.237784 0.130192 0.054 Uiso 1 1 calc R U . . .
C32B C 0.3828(3) -0.2911(2) 0.18089(14) 0.0448(7) Uani 1 1 d . . . . .
H32A H 0.454940 -0.285566 0.151834 0.054 Uiso 1 1 calc R U . . .
H32B H 0.405895 -0.282884 0.214049 0.054 Uiso 1 1 calc R U . . .
C33B C 0.3460(3) -0.3751(2) 0.19598(14) 0.0452(7) Uani 1 1 d . . . . .
H33A H 0.322744 -0.383435 0.162900 0.054 Uiso 1 1 calc R U . . .
H33B H 0.274233 -0.380902 0.225226 0.054 Uiso 1 1 calc R U . . .
C34B C 0.4439(3) -0.4392(2) 0.21657(15) 0.0467(8) Uani 1 1 d . . . . .
H34A H 0.517547 -0.430979 0.188416 0.056 Uiso 1 1 calc R U . . .
H34B H 0.463194 -0.433017 0.251111 0.056 Uiso 1 1 calc R U . . .
C35B C 0.4110(3) -0.5238(2) 0.22818(15) 0.0509(8) Uani 1 1 d . . . . .
H35A H 0.333221 -0.530407 0.253600 0.061 Uiso 1 1 calc R U . . .
H35B H 0.399106 -0.531490 0.192856 0.061 Uiso 1 1 calc R U . . .
C36B C 0.5025(4) -0.5876(3) 0.25335(17) 0.0617(10) Uani 1 1 d . . . . .
H36A H 0.580996 -0.580024 0.229531 0.093 Uiso 1 1 calc R U . . .
H36B H 0.477753 -0.640080 0.256718 0.093 Uiso 1 1 calc R U . . .
H36C H 0.508592 -0.584286 0.290282 0.093 Uiso 1 1 calc R U . . .
C37B C 0.1947(3) 0.0725(2) 0.06545(13) 0.0406(7) Uani 1 1 d . . . . .
H37A H 0.159197 0.058572 0.037447 0.049 Uiso 1 1 calc R U . . .
H37B H 0.129918 0.073911 0.097108 0.049 Uiso 1 1 calc R U . . .
C38B C 0.2399(4) 0.1567(2) 0.03941(18) 0.0600(10) Uani 1 1 d D . . . .
H38C H 0.257700 0.175481 0.069539 0.072 Uiso 0.873(4) 1 calc R U P A -1
H38D H 0.316517 0.152347 0.014135 0.072 Uiso 0.873(4) 1 calc R U P A -1
H38A H 0.172386 0.195779 0.046906 0.072 Uiso 0.127(4) 1 calc R U P A -2
H38B H 0.304185 0.160259 0.059700 0.072 Uiso 0.127(4) 1 calc R U P A -2
C39B C 0.1541(5) 0.2191(3) 0.0073(2) 0.0675(10) Uani 0.873(4) 1 d D U P A -1
H39A H 0.187283 0.271582 -0.002896 0.081 Uiso 0.873(4) 1 calc R U P A -1
H39B H 0.076550 0.221949 0.032244 0.081 Uiso 0.873(4) 1 calc R U P A -1
C40B C 0.1290(5) 0.2056(3) -0.0453(2) 0.0714(9) Uani 0.873(4) 1 d D U P A -1
H40A H 0.106145 0.150298 -0.035786 0.086 Uiso 0.873(4) 1 calc R U P A -1
H40B H 0.058271 0.242025 -0.057329 0.086 Uiso 0.873(4) 1 calc R U P A -1
C41B C 0.2288(5) 0.2175(4) -0.0934(2) 0.0785(10) Uani 0.873(4) 1 d D U P A -1
H41A H 0.297654 0.177965 -0.083108 0.094 Uiso 0.873(4) 1 calc R U P A -1
H41B H 0.256210 0.271449 -0.101893 0.094 Uiso 0.873(4) 1 calc R U P A -1
C42B C 0.1907(6) 0.2087(4) -0.1462(2) 0.0823(10) Uani 0.873(4) 1 d D U P A -1
H42A H 0.119783 0.247260 -0.154509 0.099 Uiso 0.873(4) 1 calc R U P A -1
H42B H 0.162771 0.154640 -0.136306 0.099 Uiso 0.873(4) 1 calc R U P A -1
C43B C 0.2809(6) 0.2199(4) -0.2012(3) 0.0898(13) Uani 0.873(4) 1 d D U P A -1
H43A H 0.236244 0.226613 -0.232329 0.108 Uiso 0.873(4) 1 calc R U P A -1
H43B H 0.322028 0.268998 -0.208856 0.108 Uiso 0.873(4) 1 calc R U P A -1
C44B C 0.3705(6) 0.1519(4) -0.1983(4) 0.111(2) Uani 0.873(4) 1 d D U P A -1
H44A H 0.425972 0.160796 -0.233599 0.166 Uiso 0.873(4) 1 calc R U P A -1
H44B H 0.415828 0.145750 -0.168011 0.166 Uiso 0.873(4) 1 calc R U P A -1
H44C H 0.330113 0.103398 -0.191465 0.166 Uiso 0.873(4) 1 calc R U P A -1
C39D C 0.288(3) 0.184(2) -0.0217(3) 0.0715(13) Uani 0.127(4) 1 d D U P A -2
H39C H 0.366319 0.153215 -0.028928 0.086 Uiso 0.127(4) 1 calc R U P A -2
H39D H 0.302089 0.240873 -0.032614 0.086 Uiso 0.127(4) 1 calc R U P A -2
C40D C 0.203(2) 0.172(2) -0.0567(9) 0.0751(11) Uani 0.127(4) 1 d D U P A -2
H40C H 0.127932 0.207950 -0.056290 0.090 Uiso 0.127(4) 1 calc R U P A -2
H40D H 0.184032 0.115819 -0.047277 0.090 Uiso 0.127(4) 1 calc R U P A -2
C41D C 0.291(3) 0.1974(12) -0.1103(5) 0.0795(11) Uani 0.127(4) 1 d D U P A -2
H41C H 0.268544 0.251790 -0.133774 0.095 Uiso 0.127(4) 1 calc R U P A -2
H41D H 0.375289 0.192728 -0.104030 0.095 Uiso 0.127(4) 1 calc R U P A -2
C42D C 0.2650(11) 0.1335(17) -0.1321(10) 0.0819(14) Uani 0.127(4) 1 d D U P A -2
H42C H 0.268431 0.150967 -0.173001 0.098 Uiso 0.127(4) 1 calc R U P A -2
H42D H 0.187570 0.110788 -0.113697 0.098 Uiso 0.127(4) 1 calc R U P A -2
C43D C 0.373(3) 0.0783(13) -0.1136(13) 0.083(2) Uani 0.127(4) 1 d D U P A -2
H43C H 0.380272 0.071351 -0.074398 0.100 Uiso 0.127(4) 1 calc R U P A -2
H43D H 0.375855 0.025741 -0.120236 0.100 Uiso 0.127(4) 1 calc R U P A -2
C44D C 0.4622(10) 0.132(2) -0.1545(13) 0.124(9) Uani 0.127(4) 1 d D U P A -2
H44D H 0.544314 0.107606 -0.150433 0.185 Uiso 0.127(4) 1 calc R U P A -2
H44E H 0.448046 0.139113 -0.192442 0.185 Uiso 0.127(4) 1 calc R U P A -2
H44F H 0.452393 0.184009 -0.147322 0.185 Uiso 0.127(4) 1 calc R U P A -2
O2C O 0.1958(3) 0.74452(19) 0.34073(14) 0.0679(8) Uani 1 1 d . . . . .
C4C C 0.2843(3) 0.7788(2) 0.33312(13) 0.0425(7) Uani 1 1 d . . . . .
C5C C 0.3998(4) 0.7324(3) 0.3437(2) 0.0805(16) Uani 1 1 d . . . . .
H5CA H 0.463010 0.768858 0.335540 0.121 Uiso 1 1 calc R U . . .
H5CB H 0.392894 0.700291 0.382763 0.121 Uiso 1 1 calc R U . . .
H5CC H 0.420648 0.696998 0.319787 0.121 Uiso 1 1 calc R U . . .
C6C C 0.2804(7) 0.8676(3) 0.3141(3) 0.0944(18) Uani 1 1 d . . . . .
H6CA H 0.361374 0.884124 0.310322 0.142 Uiso 1 1 calc R U . . .
H6CB H 0.251723 0.887762 0.278083 0.142 Uiso 1 1 calc R U . . .
H6CC H 0.225483 0.889426 0.341414 0.142 Uiso 1 1 calc R U . . .
C1C C 0.8045(3) 0.2786(2) 0.33615(14) 0.0433(7) Uani 1 1 d . . . . .
O1C O 0.7124(3) 0.2467(2) 0.34283(15) 0.0768(9) Uani 1 1 d . . . . .
C2C C 0.9165(4) 0.2269(3) 0.3469(2) 0.0738(14) Uani 1 1 d . . . . .
H2CA H 0.983469 0.260162 0.339910 0.111 Uiso 1 1 calc R U . . .
H2CB H 0.906784 0.193523 0.385632 0.111 Uiso 1 1 calc R U . . .
H2CC H 0.933754 0.192706 0.322120 0.111 Uiso 1 1 calc R U . . .
C3C C 0.8060(7) 0.3659(3) 0.3180(2) 0.0921(19) Uani 1 1 d . . . . .
H3CA H 0.888173 0.379944 0.315027 0.138 Uiso 1 1 calc R U . . .
H3CB H 0.778991 0.387557 0.281641 0.138 Uiso 1 1 calc R U . . .
H3CC H 0.751973 0.388431 0.345141 0.138 Uiso 1 1 calc R U . . .
C1E C 0.3391(11) 0.3097(10) 0.1461(4) 0.108(5) Uani 0.5 1 d . . P . .
H1E H 0.326588 0.258377 0.139889 0.130 Uiso 0.5 1 calc R U P . .
Cl1E Cl 0.4896(3) 0.3127(2) 0.13386(12) 0.1000(9) Uani 0.5 1 d . . P . .
Cl2E Cl 0.2762(2) 0.29992(15) 0.21302(10) 0.0793(6) Uani 0.5 1 d . . P . .
Cl3E Cl 0.2719(4) 0.3790(5) 0.09893(14) 0.230(4) Uani 0.5 1 d . . P . .

loop_
_atom_site_aniso_label
_atom_site_aniso_U_11
_atom_site_aniso_U_22
_atom_site_aniso_U_33
_atom_site_aniso_U_23
_atom_site_aniso_U_13
_atom_site_aniso_U_12
C1A 0.0310(14) 0.0429(15) 0.0231(13) -0.0162(11) 0.0010(10) -0.0085(11)
N1A 0.0328(12) 0.0321(11) 0.0215(10) -0.0111(9) -0.0006(9) -0.0041(9)
O1A 0.0523(13) 0.0354(11) 0.0432(12) -0.0234(9) -0.0017(10) -0.0080(9)
S1A 0.0388(4) 0.0564(5) 0.0243(3) -0.0236(3) 0.0069(3) -0.0209(3)
C2A 0.0336(14) 0.0511(17) 0.0250(13) -0.0196(12) 0.0020(11) -0.0155(12)
N2A 0.0315(11) 0.0308(11) 0.0203(10) -0.0117(9) -0.0015(9) -0.0013(9)
O2A 0.0576(14) 0.0270(10) 0.0470(13) -0.0116(9) -0.0012(11) -0.0157(10)
S2A 0.0304(3) 0.0373(4) 0.0235(3) -0.0145(3) 0.0012(3) -0.0052(3)
C3A 0.0322(13) 0.0354(14) 0.0203(12) -0.0141(10) 0.0008(10) -0.0074(11)
N3A 0.0335(12) 0.0274(11) 0.0392(13) -0.0160(10) -0.0072(10) -0.0032(9)
O3A 0.0670(15) 0.0356(11) 0.0264(10) -0.0021(9) 0.0079(10) -0.0155(11)
C4A 0.0352(14) 0.0387(14) 0.0199(12) -0.0158(11) 0.0002(10) -0.0087(11)
N4A 0.0442(14) 0.0259(11) 0.0209(11) -0.0036(9) -0.0025(10) 0.0000(10)
O4A 0.0486(12) 0.0317(10) 0.0258(10) -0.0091(8) -0.0133(9) 0.0012(9)
C5A 0.0309(13) 0.0409(15) 0.0211(12) -0.0140(11) -0.0018(10) -0.0044(11)
N5A 0.0359(12) 0.0253(11) 0.0207(11) -0.0074(8) 0.0003(9) 0.0012(9)
O5A 0.0317(10) 0.0327(10) 0.0288(10) -0.0053(8) 0.0024(8) -0.0028(8)
C6A 0.0337(14) 0.0508(17) 0.0256(13) -0.0190(12) 0.0029(11) -0.0123(13)
N6A 0.0440(14) 0.0257(11) 0.0326(12) -0.0110(10) -0.0027(10) -0.0088(10)
O6A 0.0662(15) 0.0435(12) 0.0183(9) -0.0154(9) 0.0014(9) -0.0083(10)
C7A 0.0285(13) 0.0441(15) 0.0213(12) -0.0156(11) -0.0021(10) -0.0035(11)
O7A 0.0724(16) 0.0349(11) 0.0394(12) -0.0198(10) -0.0023(11) -0.0162(11)
C8A 0.0310(13) 0.0353(14) 0.0195(12) -0.0127(11) -0.0001(10) -0.0022(11)
O8A 0.0785(18) 0.0398(12) 0.0363(12) -0.0118(10) 0.0082(11) -0.0273(12)
C9A 0.0327(13) 0.0297(13) 0.0169(11) -0.0105(10) -0.0014(10) -0.0021(10)
C10A 0.0306(13) 0.0237(12) 0.0194(11) -0.0096(9) -0.0023(10) 0.0003(10)
C11A 0.0317(13) 0.0230(11) 0.0160(11) -0.0074(9) -0.0018(9) -0.0005(10)
C12A 0.0313(13) 0.0226(11) 0.0186(11) -0.0082(9) -0.0034(10) 0.0003(10)
C13A 0.0340(14) 0.0309(13) 0.0196(12) -0.0097(10) -0.0015(10) -0.0056(10)
C14A 0.0330(14) 0.0398(15) 0.0185(12) -0.0117(11) 0.0022(10) -0.0072(11)
C15A 0.0288(12) 0.0229(12) 0.0196(12) -0.0089(9) -0.0027(9) -0.0002(9)
C16A 0.0268(12) 0.0235(12) 0.0205(12) -0.0093(10) -0.0029(9) -0.0013(9)
C17A 0.0264(12) 0.0223(12) 0.0199(11) -0.0076(9) -0.0043(9) -0.0006(9)
C18A 0.0298(13) 0.0279(13) 0.0238(12) -0.0120(10) -0.0068(10) -0.0003(10)
C19A 0.0285(13) 0.0232(12) 0.0328(14) -0.0128(10) -0.0068(10) -0.0021(10)
C20A 0.0308(13) 0.0234(12) 0.0279(13) -0.0054(10) -0.0026(10) -0.0048(10)
C21A 0.0298(13) 0.0252(12) 0.0205(12) -0.0065(10) -0.0027(10) -0.0020(10)
C22A 0.0252(12) 0.0216(12) 0.0201(12) -0.0073(9) -0.0038(9) -0.0009(9)
C23A 0.0250(12) 0.0220(11) 0.0196(11) -0.0071(9) -0.0047(9) -0.0007(9)
C24A 0.0286(12) 0.0258(12) 0.0157(11) -0.0080(9) -0.0016(9) -0.0002(10)
C25A 0.0315(13) 0.0242(12) 0.0230(12) -0.0114(10) -0.0046(10) -0.0003(10)
C26A 0.0288(12) 0.0208(11) 0.0239(12) -0.0082(10) -0.0040(10) -0.0021(9)
C27A 0.0279(12) 0.0230(12) 0.0194(11) -0.0069(9) -0.0014(9) -0.0009(9)
C28A 0.0257(12) 0.0237(12) 0.0157(11) -0.0077(9) -0.0018(9) -0.0008(9)
C29A 0.0367(15) 0.0439(16) 0.0329(14) -0.0155(12) -0.0003(12) -0.0112(12)
C30A 0.0464(17) 0.0411(16) 0.0337(15) -0.0125(13) -0.0036(13) -0.0081(13)
C31A 0.0419(17) 0.0482(18) 0.0450(17) -0.0141(14) -0.0059(14) -0.0061(14)
C32A 0.0477(19) 0.0502(19) 0.0512(19) -0.0158(15) -0.0134(15) -0.0037(15)
C33A 0.0481(19) 0.053(2) 0.055(2) -0.0161(16) -0.0131(16) -0.0092(16)
C34A 0.0462(19) 0.056(2) 0.0484(19) -0.0125(16) -0.0114(15) -0.0056(15)
C35A 0.063(3) 0.068(3) 0.102(4) -0.027(3) -0.041(3) -0.003(2)
C36A 0.045(2) 0.071(3) 0.077(3) -0.019(2) -0.0198(19) -0.0016(18)
C37A 0.0412(16) 0.0413(16) 0.0300(14) -0.0136(12) 0.0014(12) -0.0072(13)
C38A 0.055(2) 0.060(2) 0.072(3) -0.019(2) -0.0139(19) 0.0034(18)
C39A 0.079(3) 0.070(3) 0.084(3) -0.016(2) -0.027(3) 0.002(2)
C40A 0.072(3) 0.076(3) 0.059(2) -0.008(2) -0.020(2) -0.015(2)
C41A 0.067(3) 0.090(3) 0.062(3) -0.012(2) -0.002(2) -0.008(2)
C42A 0.069(3) 0.071(3) 0.076(3) -0.004(2) 0.016(2) -0.001(2)
C43A 0.115(4) 0.071(3) 0.068(3) -0.020(2) 0.030(3) -0.012(3)
C44A 0.084(4) 0.092(4) 0.085(4) -0.018(3) 0.023(3) -0.029(3)
C1B 0.0307(13) 0.0409(15) 0.0215(12) -0.0142(11) -0.0003(10) -0.0077(11)
N1B 0.0348(12) 0.0322(12) 0.0219(11) -0.0118(9) -0.0013(9) -0.0033(9)
O1B 0.0572(14) 0.0392(12) 0.0493(13) -0.0268(10) 0.0005(11) -0.0130(10)
S1B 0.0358(4) 0.0568(5) 0.0239(3) -0.0225(3) 0.0039(3) -0.0171(3)
C2B 0.0318(14) 0.0496(17) 0.0226(13) -0.0172(12) 0.0003(10) -0.0130(12)
N2B 0.0332(12) 0.0321(12) 0.0218(10) -0.0127(9) -0.0007(9) -0.0009(9)
O2B 0.0640(15) 0.0320(11) 0.0513(14) -0.0139(10) -0.0009(11) -0.0204(11)
S2B 0.0319(4) 0.0386(4) 0.0250(3) -0.0163(3) 0.0004(3) -0.0034(3)
C3B 0.0327(14) 0.0344(14) 0.0191(12) -0.0126(10) -0.0004(10) -0.0069(11)
N3B 0.0372(13) 0.0292(12) 0.0420(14) -0.0173(11) -0.0075(11) -0.0051(10)
O3B 0.0590(14) 0.0370(11) 0.0296(11) -0.0019(9) 0.0069(10) -0.0117(10)
C4B 0.0344(14) 0.0379(14) 0.0187(12) -0.0131(11) -0.0015(10) -0.0076(11)
N4B 0.0405(13) 0.0266(11) 0.0241(11) -0.0047(9) -0.0028(10) 0.0004(10)
O4B 0.0448(12) 0.0335(10) 0.0259(10) -0.0085(8) -0.0107(8) 0.0007(9)
C5B 0.0304(13) 0.0405(15) 0.0210(12) -0.0135(11) -0.0023(10) -0.0044(11)
N5B 0.0353(12) 0.0273(11) 0.0214(11) -0.0087(9) 0.0000(9) 0.0008(9)
O5B 0.0299(10) 0.0331(10) 0.0312(10) -0.0063(8) 0.0011(8) -0.0024(8)
C6B 0.0305(14) 0.0535(18) 0.0262(13) -0.0199(12) -0.0014(11) -0.0073(12)
N6B 0.0364(12) 0.0271(11) 0.0304(12) -0.0102(9) -0.0043(10) -0.0070(9)
O6B 0.0598(14) 0.0477(12) 0.0210(10) -0.0167(9) 0.0015(9) -0.0113(10)
C7B 0.0320(14) 0.0441(16) 0.0225(13) -0.0154(11) -0.0012(10) -0.0043(11)
O7B 0.0502(13) 0.0356(11) 0.0389(11) -0.0195(9) -0.0049(9) -0.0114(9)
C8B 0.0363(14) 0.0331(14) 0.0196(12) -0.0126(10) -0.0001(10) -0.0045(11)
O8B 0.0670(16) 0.0386(12) 0.0355(12) -0.0097(9) 0.0029(11) -0.0239(11)
C9B 0.0368(14) 0.0285(13) 0.0181(12) -0.0098(10) -0.0010(10) -0.0035(10)
C10B 0.0322(13) 0.0244(12) 0.0182(11) -0.0089(9) -0.0016(10) -0.0012(10)
C11B 0.0340(14) 0.0230(12) 0.0190(12) -0.0080(9) -0.0033(10) 0.0002(10)
C12B 0.0364(14) 0.0250(12) 0.0175(11) -0.0081(9) -0.0024(10) -0.0018(10)
C13B 0.0379(15) 0.0314(13) 0.0233(13) -0.0100(11) -0.0009(11) -0.0089(11)
C14B 0.0361(14) 0.0399(15) 0.0197(12) -0.0127(11) 0.0029(10) -0.0087(12)
C15B 0.0323(13) 0.0237(12) 0.0209(12) -0.0095(10) -0.0026(10) -0.0020(10)
C16B 0.0301(13) 0.0245(12) 0.0221(12) -0.0118(10) -0.0034(10) -0.0019(10)
C17B 0.0270(12) 0.0237(12) 0.0225(12) -0.0083(10) -0.0051(10) -0.0006(9)
C18B 0.0315(13) 0.0268(13) 0.0270(13) -0.0125(10) -0.0083(10) -0.0003(10)
C19B 0.0299(13) 0.0234(12) 0.0353(14) -0.0128(11) -0.0061(11) -0.0024(10)
C20B 0.0318(13) 0.0247(12) 0.0315(14) -0.0066(11) -0.0027(11) -0.0056(10)
C21B 0.0317(13) 0.0255(12) 0.0222(12) -0.0065(10) -0.0017(10) -0.0018(10)
C22B 0.0262(12) 0.0225(12) 0.0230(12) -0.0084(10) -0.0037(9) -0.0016(9)
C23B 0.0251(12) 0.0229(12) 0.0197(12) -0.0075(9) -0.0034(9) -0.0010(9)
C24B 0.0284(12) 0.0265(12) 0.0186(11) -0.0092(10) -0.0023(9) -0.0005(10)
C25B 0.0287(13) 0.0267(12) 0.0228(12) -0.0120(10) -0.0048(10) -0.0004(10)
C26B 0.0277(12) 0.0205(11) 0.0249(12) -0.0084(10) -0.0046(10) -0.0026(9)
C27B 0.0278(12) 0.0242(12) 0.0189(11) -0.0066(9) -0.0032(9) -0.0015(9)
C28B 0.0274(12) 0.0233(12) 0.0176(11) -0.0081(9) -0.0034(9) -0.0006(9)
C29B 0.0328(14) 0.0488(17) 0.0305(14) -0.0154(12) -0.0016(11) -0.0083(12)
C30B 0.0339(15) 0.0450(17) 0.0346(15) -0.0124(13) -0.0039(12) -0.0070(12)
C31B 0.0428(17) 0.0514(19) 0.0390(16) -0.0114(14) -0.0036(13) -0.0096(14)
C32B 0.0457(18) 0.0477(18) 0.0411(17) -0.0094(14) -0.0082(14) -0.0101(14)
C33B 0.0415(17) 0.0511(19) 0.0419(17) -0.0114(14) -0.0063(14) -0.0050(14)
C34B 0.0348(16) 0.058(2) 0.0411(17) -0.0094(15) -0.0026(13) 0.0007(14)
C35B 0.051(2) 0.055(2) 0.0456(19) -0.0150(16) -0.0013(15) -0.0078(16)
C36B 0.054(2) 0.063(2) 0.054(2) -0.0078(18) 0.0075(17) 0.0003(18)
C37B 0.0447(17) 0.0449(17) 0.0357(15) -0.0188(13) -0.0071(13) 0.0021(13)
C38B 0.071(3) 0.048(2) 0.069(2) -0.0200(18) -0.027(2) -0.0027(18)
C39B 0.073(2) 0.0641(19) 0.0602(19) -0.0076(16) -0.0146(17) -0.0057(17)
C40B 0.076(2) 0.0698(18) 0.0611(17) -0.0047(15) -0.0160(15) -0.0064(16)
C41B 0.082(2) 0.0767(18) 0.0664(17) -0.0041(15) -0.0136(16) -0.0063(16)
C42B 0.086(2) 0.0785(19) 0.0695(18) -0.0040(16) -0.0125(16) -0.0049(17)
C43B 0.092(3) 0.080(2) 0.077(2) 0.001(2) -0.009(2) -0.003(2)
C44B 0.074(4) 0.093(5) 0.147(6) 0.001(4) -0.034(4) -0.009(3)
C39D 0.076(2) 0.068(2) 0.063(2) -0.006(2) -0.015(2) -0.006(2)
C40D 0.079(2) 0.0728(19) 0.0644(19) -0.0048(17) -0.0145(17) -0.0061(17)
C41D 0.083(2) 0.077(2) 0.0676(19) -0.0043(17) -0.0135(18) -0.0054(18)
C42D 0.086(2) 0.078(2) 0.070(2) -0.004(2) -0.013(2) -0.005(2)
C43D 0.086(3) 0.080(3) 0.071(3) -0.004(3) -0.013(3) -0.005(3)
C44D 0.105(14) 0.111(14) 0.122(14) 0.006(14) -0.010(14) 0.001(13)
O2C 0.0521(16) 0.0663(18) 0.083(2) -0.0091(16) -0.0176(15) -0.0176(14)
C4C 0.0522(19) 0.0398(17) 0.0354(16) -0.0070(13) -0.0113(14) -0.0067(14)
C5C 0.044(2) 0.091(3) 0.073(3) 0.020(3) -0.003(2) -0.004(2)
C6C 0.137(5) 0.045(2) 0.098(4) -0.008(2) -0.029(4) -0.012(3)
C1C 0.0478(19) 0.0452(18) 0.0358(16) -0.0093(13) -0.0084(13) -0.0030(14)
O1C 0.0528(17) 0.088(2) 0.089(2) -0.0167(18) -0.0183(16) -0.0176(16)
C2C 0.047(2) 0.079(3) 0.064(3) 0.013(2) 0.0012(19) 0.009(2)
C3C 0.158(6) 0.045(2) 0.074(3) -0.011(2) -0.036(4) -0.003(3)
C1E 0.094(8) 0.181(14) 0.050(5) -0.052(7) -0.010(5) 0.028(8)
Cl1E 0.095(2) 0.109(2) 0.0831(17) -0.0191(15) 0.0117(15) -0.0223(16)
Cl2E 0.0900(16) 0.0786(15) 0.0654(13) -0.0191(11) 0.0010(11) -0.0162(12)
Cl3E 0.093(3) 0.452(11) 0.0615(18) 0.021(3) -0.0100(17) 0.031(4)

loop_
_atom_type_symbol
_atom_type_description
_atom_type_scat_dispersion_real
_atom_type_scat_dispersion_imag
_atom_type_scat_source
C C 0.0137 0.0067 'International Tables Vol C Tables 4.2.6.8 and 6.1.1.4'
H H 0.0000 0.0000 'International Tables Vol C Tables 4.2.6.8 and 6.1.1.4'
Cl Cl 0.3281 0.5435 'International Tables Vol C Tables 4.2.6.8 and 6.1.1.4'
N N 0.0241 0.0134 'International Tables Vol C Tables 4.2.6.8 and 6.1.1.4'
O O 0.0389 0.0241 'International Tables Vol C Tables 4.2.6.8 and 6.1.1.4'
S S 0.2925 0.4295 'International Tables Vol C Tables 4.2.6.8 and 6.1.1.4'

loop_
_geom_angle_atom_site_label_1
_geom_angle_atom_site_label_2
_geom_angle_atom_site_label_3
_geom_angle
_geom_angle_site_symmetry_1
_geom_angle_site_symmetry_3
C2A C1A C3A 120.1(3) . 2_765
C2A C1A C6A 127.7(3) . 2_765
C3A C1A C6A 112.2(2) 2_765 2_765
C10A N1A S2A 107.08(17) . .
C4A S1A C8A 91.18(13) . .
C1A C2A H2A 121.3 . .
C3A C2A C1A 117.4(3) . .
C3A C2A H2A 121.3 . .
C11A N2A S2A 106.67(17) . .
N1A S2A N2A 100.68(12) . .
C1A C3A C4A 105.6(2) 2_765 .
C2A C3A C1A 122.5(2) . 2_765
C2A C3A C4A 131.9(3) . .
O1A N3A O2A 124.8(2) . .
O1A N3A C19A 118.0(2) . .
O2A N3A C19A 117.2(2) . .
C3A C4A S1A 135.7(2) . .
C5A C4A S1A 112.6(2) . .
C5A C4A C3A 111.7(2) . .
O3A N4A O4A 125.1(2) . .
O3A N4A C21A 117.7(2) . .
O4A N4A C21A 117.1(2) . .
C4A C5A C6A 110.7(2) . .
C4A C5A C7A 113.1(2) . .
C7A C5A C6A 136.0(3) . .
O5A N5A C24A 116.9(2) . .
O6A N5A O5A 124.6(2) . .
O6A N5A C24A 118.5(2) . .
C1A C6A C37A 111.2(2) 2_765 .
C5A C6A C1A 99.6(2) . 2_765
C5A C6A C37A 110.7(2) . .
C29A C6A C1A 112.6(2) . 2_765
C29A C6A C5A 114.0(2) . .
C29A C6A C37A 108.6(2) . .
O7A N6A C26A 117.7(2) . .
O8A N6A O7A 124.3(2) . .
O8A N6A C26A 117.9(2) . .
C5A C7A H7A 124.0 . .
C8A C7A C5A 112.0(2) . .
C8A C7A H7A 124.0 . .
C7A C8A S1A 111.12(19) . .
C7A C8A C9A 129.8(2) . .
C9A C8A S1A 119.1(2) . .
C10A C9A C8A 122.9(2) . .
C14A C9A C8A 122.1(2) . .
C14A C9A C10A 115.1(2) . .
N1A C10A C9A 126.1(2) . .
N1A C10A C11A 112.7(2) . .
C9A C10A C11A 121.2(2) . .
N2A C11A C10A 112.9(2) . .
N2A C11A C12A 125.8(2) . .
C12A C11A C10A 121.2(2) . .
C11A C12A C15A 125.6(2) . .
C13A C12A C11A 115.6(2) . .
C13A C12A C15A 118.6(2) . .
C12A C13A H13A 118.5 . .
C12A C13A C14A 123.0(3) . .
C14A C13A H13A 118.5 . .
C9A C14A C13A 123.8(2) . .
C9A C14A H14A 118.1 . .
C13A C14A H14A 118.1 . .
C12A C15A H15A 114.1 . .
C16A C15A C12A 131.8(2) . .
C16A C15A H15A 114.1 . .
C15A C16A C17A 132.4(2) . .
C15A C16A C28A 122.4(2) . .
C17A C16A C28A 105.2(2) . .
C18A C17A C16A 129.0(2) . .
C18A C17A C22A 121.1(2) . .
C22A C17A C16A 109.3(2) . .
C17A C18A H18A 121.3 . .
C19A C18A C17A 117.4(2) . .
C19A C18A H18A 121.3 . .
C18A C19A N3A 118.5(2) . .
C18A C19A C20A 124.0(2) . .
C20A C19A N3A 117.4(2) . .
C19A C20A H20A 121.2 . .
C19A C20A C21A 117.6(2) . .
C21A C20A H20A 121.2 . .
C20A C21A N4A 115.2(2) . .
C20A C21A C22A 122.0(2) . .
C22A C21A N4A 122.2(2) . .
C17A C22A C23A 108.0(2) . .
C21A C22A C17A 117.6(2) . .
C21A C22A C23A 134.1(2) . .
C24A C23A C22A 135.6(2) . .
C24A C23A C28A 117.2(2) . .
C28A C23A C22A 107.2(2) . .
C23A C24A N5A 122.2(2) . .
C25A C24A N5A 115.5(2) . .
C25A C24A C23A 122.1(2) . .
C24A C25A H25A 121.1 . .
C24A C25A C26A 117.8(2) . .
C26A C25A H25A 121.1 . .
C25A C26A N6A 118.0(2) . .
C27A C26A N6A 118.8(2) . .
C27A C26A C25A 123.2(2) . .
C26A C27A H27A 121.4 . .
C26A C27A C28A 117.3(2) . .
C28A C27A H27A 121.4 . .
C23A C28A C16A 109.5(2) . .
C27A C28A C16A 128.7(2) . .
C27A C28A C23A 121.8(2) . .
C6A C29A H29C 108.4 . .
C6A C29A H29D 108.4 . .
H29C C29A H29D 107.5 . .
C30A C29A C6A 115.5(3) . .
C30A C29A H29C 108.4 . .
C30A C29A H29D 108.4 . .
C29A C30A H30C 109.4 . .
C29A C30A H30D 109.4 . .
C29A C30A C31A 111.0(3) . .
H30C C30A H30D 108.0 . .
C31A C30A H30C 109.4 . .
C31A C30A H30D 109.4 . .
C30A C31A H31C 108.7 . .
C30A C31A H31D 108.7 . .
H31C C31A H31D 107.6 . .
C32A C31A C30A 114.3(3) . .
C32A C31A H31C 108.7 . .
C32A C31A H31D 108.7 . .
C31A C32A H32C 108.9 . .
C31A C32A H32D 108.9 . .
C31A C32A C33A 113.3(3) . .
H32C C32A H32D 107.7 . .
C33A C32A H32C 108.9 . .
C33A C32A H32D 108.9 . .
C32A C33A H33C 108.9 . .
C32A C33A H33D 108.9 . .
H33C C33A H33D 107.7 . .
C34A C33A C32A 113.6(3) . .
C34A C33A H33C 108.9 . .
C34A C33A H33D 108.9 . .
C33A C34A H34C 108.8 . .
C33A C34A H34D 108.8 . .
C33A C34A C35A 113.9(3) . .
H34C C34A H34D 107.7 . .
C35A C34A H34C 108.8 . .
C35A C34A H34D 108.8 . .
C34A C35A H35C 108.7 . .
C34A C35A H35D 108.7 . .
H35C C35A H35D 107.6 . .
C36A C35A C34A 114.3(4) . .
C36A C35A H35C 108.7 . .
C36A C35A H35D 108.7 . .
C35A C36A H36D 109.5 . .
C35A C36A H36E 109.5 . .
C35A C36A H36F 109.5 . .
H36D C36A H36E 109.5 . .
H36D C36A H36F 109.5 . .
H36E C36A H36F 109.5 . .
C6A C37A H37C 108.6 . .
C6A C37A H37D 108.6 . .
H37C C37A H37D 107.6 . .
C38A C37A C6A 114.6(3) . .
C38A C37A H37C 108.6 . .
C38A C37A H37D 108.6 . .
C37A C38A H38E 108.7 . .
C37A C38A H38F 108.7 . .
C37A C38A C39A 114.0(4) . .
H38E C38A H38F 107.6 . .
C39A C38A H38E 108.7 . .
C39A C38A H38F 108.7 . .
C38A C39A H39E 108.2 . .
C38A C39A H39F 108.2 . .
H39E C39A H39F 107.3 . .
C40A C39A C38A 116.5(4) . .
C40A C39A H39E 108.2 . .
C40A C39A H39F 108.2 . .
C39A C40A H40E 109.0 . .
C39A C40A H40F 109.0 . .
C39A C40A C41A 113.1(4) . .
H40E C40A H40F 107.8 . .
C41A C40A H40E 109.0 . .
C41A C40A H40F 109.0 . .
C40A C41A H41E 107.9 . .
C40A C41A H41F 107.9 . .
H41E C41A H41F 107.2 . .
C42A C41A C40A 117.7(4) . .
C42A C41A H41E 107.9 . .
C42A C41A H41F 107.9 . .
C41A C42A H42E 108.6 . .
C41A C42A H42F 108.6 . .
C41A C42A C43A 114.7(5) . .
H42E C42A H42F 107.6 . .
C43A C42A H42E 108.6 . .
C43A C42A H42F 108.6 . .
C42A C43A H43E 107.0 . .
C42A C43A H43F 107.0 . .
C42A C43A C44A 121.4(6) . .
H43E C43A H43F 106.7 . .
C44A C43A H43E 107.0 . .
C44A C43A H43F 107.0 . .
C43A C44A H44G 109.5 . .
C43A C44A H44H 109.5 . .
C43A C44A H44I 109.5 . .
H44G C44A H44H 109.5 . .
H44G C44A H44I 109.5 . .
H44H C44A H44I 109.5 . .
C2B C1B C3B 121.0(3) . 2_655
C2B C1B C6B 127.1(3) . 2_655
C3B C1B C6B 111.8(2) 2_655 2_655
C10B N1B S2B 107.16(18) . .
C4B S1B C8B 90.86(13) . .
C1B C2B H2B 121.4 . .
C1B C2B C3B 117.3(3) . .
C3B C2B H2B 121.4 . .
C11B N2B S2B 106.82(17) . .
N1B S2B N2B 100.47(12) . .
C1B C3B C4B 106.0(2) 2_655 .
C2B C3B C1B 121.7(2) . 2_655
C2B C3B C4B 132.4(3) . .
O1B N3B O2B 124.7(2) . .
O1B N3B C19B 117.9(2) . .
O2B N3B C19B 117.4(2) . .
C3B C4B S1B 136.7(2) . .
C5B C4B S1B 112.1(2) . .
C5B C4B C3B 111.2(2) . .
O3B N4B O4B 125.3(2) . .
O3B N4B C21B 118.0(2) . .
O4B N4B C21B 116.6(2) . .
C4B C5B C6B 110.8(2) . .
C4B C5B C7B 113.5(2) . .
C7B C5B C6B 135.6(3) . .
O5B N5B O6B 124.8(2) . .
O5B N5B C24B 117.2(2) . .
O6B N5B C24B 117.9(2) . .
C1B C6B C37B 111.3(2) 2_655 .
C5B C6B C1B 100.2(2) . 2_655
C5B C6B C29B 111.9(2) . .
C5B C6B C37B 111.4(2) . .
C29B C6B C1B 110.9(2) . 2_655
C29B C6B C37B 110.7(2) . .
O7B N6B O8B 124.0(2) . .
O7B N6B C26B 118.2(2) . .
O8B N6B C26B 117.8(2) . .
C5B C7B H7B 123.7 . .
C8B C7B C5B 112.6(2) . .
C8B C7B H7B 123.7 . .
C7B C8B S1B 110.97(19) . .
C7B C8B C9B 129.7(3) . .
C9B C8B S1B 119.3(2) . .
C10B C9B C8B 121.6(2) . .
C14B C9B C8B 123.0(2) . .
C14B C9B C10B 115.3(2) . .
N1B C10B C9B 126.3(2) . .
N1B C10B C11B 112.7(2) . .
C11B C10B C9B 121.0(2) . .
N2B C11B C10B 112.8(2) . .
N2B C11B C12B 125.9(2) . .
C12B C11B C10B 121.3(2) . .
C11B C12B C15B 125.2(2) . .
C13B C12B C11B 115.8(2) . .
C13B C12B C15B 118.9(2) . .
C12B C13B H13B 118.5 . .
C12B C13B C14B 122.9(3) . .
C14B C13B H13B 118.5 . .
C9B C14B C13B 123.6(3) . .
C9B C14B H14B 118.2 . .
C13B C14B H14B 118.2 . .
C12B C15B H15B 114.3 . .
C16B C15B C12B 131.3(2) . .
C16B C15B H15B 114.3 . .
C15B C16B C17B 132.6(2) . .
C15B C16B C28B 122.4(2) . .
C17B C16B C28B 105.0(2) . .
C18B C17B C16B 128.9(2) . .
C18B C17B C22B 121.0(2) . .
C22B C17B C16B 109.6(2) . .
C17B C18B H18B 121.3 . .
C19B C18B C17B 117.3(2) . .
C19B C18B H18B 121.3 . .
C18B C19B N3B 118.4(2) . .
C20B C19B N3B 117.5(2) . .
C20B C19B C18B 124.0(2) . .
C19B C20B H20B 121.2 . .
C19B C20B C21B 117.6(2) . .
C21B C20B H20B 121.2 . .
C20B C21B N4B 115.4(2) . .
C20B C21B C22B 121.8(2) . .
C22B C21B N4B 122.2(2) . .
C17B C22B C23B 107.7(2) . .
C21B C22B C17B 118.0(2) . .
C21B C22B C23B 134.1(2) . .
C24B C23B C22B 135.4(2) . .
C24B C23B C28B 117.2(2) . .
C28B C23B C22B 107.4(2) . .
C23B C24B N5B 122.4(2) . .
C25B C24B N5B 115.2(2) . .
C25B C24B C23B 122.1(2) . .
C24B C25B H25B 121.1 . .
C24B C25B C26B 117.8(2) . .
C26B C25B H25B 121.1 . .
C25B C26B N6B 117.7(2) . .
C27B C26B N6B 119.0(2) . .
C27B C26B C25B 123.3(2) . .
C26B C27B H27B 121.3 . .
C26B C27B C28B 117.4(2) . .
C28B C27B H27B 121.3 . .
C23B C28B C16B 109.6(2) . .
C27B C28B C16B 128.7(2) . .
C27B C28B C23B 121.7(2) . .
C6B C29B H29A 108.8 . .
C6B C29B H29B 108.8 . .
H29A C29B H29B 107.7 . .
C30B C29B C6B 113.8(2) . .
C30B C29B H29A 108.8 . .
C30B C29B H29B 108.8 . .
C29B C30B H30A 108.4 . .
C29B C30B H30B 108.4 . .
C29B C30B C31B 115.6(3) . .
H30A C30B H30B 107.4 . .
C31B C30B H30A 108.4 . .
C31B C30B H30B 108.4 . .
C30B C31B H31A 109.0 . .
C30B C31B H31B 109.0 . .
H31A C31B H31B 107.8 . .
C32B C31B C30B 112.8(3) . .
C32B C31B H31A 109.0 . .
C32B C31B H31B 109.0 . .
C31B C32B H32A 108.6 . .
C31B C32B H32B 108.6 . .
H32A C32B H32B 107.6 . .
C33B C32B C31B 114.6(3) . .
C33B C32B H32A 108.6 . .
C33B C32B H32B 108.6 . .
C32B C33B H33A 108.8 . .
C32B C33B H33B 108.8 . .
C32B C33B C34B 113.8(3) . .
H33A C33B H33B 107.7 . .
C34B C33B H33A 108.8 . .
C34B C33B H33B 108.8 . .
C33B C34B H34A 108.7 . .
C33B C34B H34B 108.7 . .
H34A C34B H34B 107.6 . .
C35B C34B C33B 114.3(3) . .
C35B C34B H34A 108.7 . .
C35B C34B H34B 108.7 . .
C34B C35B H35A 108.6 . .
C34B C35B H35B 108.6 . .
H35A C35B H35B 107.6 . .
C36B C35B C34B 114.6(3) . .
C36B C35B H35A 108.6 . .
C36B C35B H35B 108.6 . .
C35B C36B H36A 109.5 . .
C35B C36B H36B 109.5 . .
C35B C36B H36C 109.5 . .
H36A C36B H36B 109.5 . .
H36A C36B H36C 109.5 . .
H36B C36B H36C 109.5 . .
C6B C37B H37A 108.7 . .
C6B C37B H37B 108.7 . .
H37A C37B H37B 107.6 . .
C38B C37B C6B 114.2(3) . .
C38B C37B H37A 108.7 . .
C38B C37B H37B 108.7 . .
C37B C38B H38C 108.4 . .
C37B C38B H38D 108.4 . .
C37B C38B H38A 107.5 . .
C37B C38B H38B 107.5 . .
H38C C38B H38D 107.5 . .
H38A C38B H38B 107.0 . .
C39B C38B C37B 115.5(3) . .
C39B C38B H38C 108.4 . .
C39B C38B H38D 108.4 . .
C39D C38B C37B 119.4(14) . .
C39D C38B H38A 107.5 . .
C39D C38B H38B 107.5 . .
C38B C39B H39A 108.3 . .
C38B C39B H39B 108.3 . .
C38B C39B C40B 115.9(4) . .
H39A C39B H39B 107.4 . .
C40B C39B H39A 108.3 . .
C40B C39B H39B 108.3 . .
C39B C40B H40A 108.1 . .
C39B C40B H40B 108.1 . .
H40A C40B H40B 107.3 . .
C41B C40B C39B 116.8(5) . .
C41B C40B H40A 108.1 . .
C41B C40B H40B 108.1 . .
C40B C41B H41A 109.1 . .
C40B C41B H41B 109.1 . .
C40B C41B C42B 112.6(5) . .
H41A C41B H41B 107.8 . .
C42B C41B H41A 109.1 . .
C42B C41B H41B 109.1 . .
C41B C42B H42A 107.1 . .
C41B C42B H42B 107.1 . .
C41B C42B C43B 120.9(6) . .
H42A C42B H42B 106.8 . .
C43B C42B H42A 107.1 . .
C43B C42B H42B 107.1 . .
C42B C43B H43A 109.3 . .
C42B C43B H43B 109.3 . .
H43A C43B H43B 108.0 . .
C44B C43B C42B 111.4(6) . .
C44B C43B H43A 109.3 . .
C44B C43B H43B 109.3 . .
C43B C44B H44A 109.5 . .
C43B C44B H44B 109.5 . .
C43B C44B H44C 109.5 . .
H44A C44B H44B 109.5 . .
H44A C44B H44C 109.5 . .
H44B C44B H44C 109.5 . .
C38B C39D H39C 109.1 . .
C38B C39D H39D 109.1 . .
C38B C39D C40D 112.3(16) . .
H39C C39D H39D 107.9 . .
C40D C39D H39C 109.1 . .
C40D C39D H39D 109.1 . .
C39D C40D H40C 113.0 . .
C39D C40D H40D 113.0 . .
C39D C40D C41D 93.4(9) . .
H40C C40D H40D 110.4 . .
C41D C40D H40C 113.0 . .
C41D C40D H40D 113.0 . .
C40D C41D H41C 112.9 . .
C40D C41D H41D 112.9 . .
H41C C41D H41D 110.3 . .
C42D C41D C40D 94.2(9) . .
C42D C41D H41C 112.9 . .
C42D C41D H41D 112.9 . .
C41D C42D H42C 112.8 . .
C41D C42D H42D 112.8 . .
C41D C42D C43D 94.5(9) . .
H42C C42D H42D 110.3 . .
C43D C42D H42C 112.8 . .
C43D C42D H42D 112.8 . .
C42D C43D H43C 113.0 . .
C42D C43D H43D 113.0 . .
H43C C43D H43D 110.4 . .
C44D C43D C42D 93.7(9) . .
C44D C43D H43C 113.0 . .
C44D C43D H43D 113.0 . .
C43D C44D H44D 109.5 . .
C43D C44D H44E 109.5 . .
C43D C44D H44F 109.5 . .
H44D C44D H44E 109.5 . .
H44D C44D H44F 109.5 . .
H44E C44D H44F 109.5 . .
O2C C4C C5C 119.4(4) . .
O2C C4C C6C 121.7(4) . .
C5C C4C C6C 118.8(4) . .
C4C C5C H5CA 109.5 . .
C4C C5C H5CB 109.5 . .
C4C C5C H5CC 109.5 . .
H5CA C5C H5CB 109.5 . .
H5CA C5C H5CC 109.5 . .
H5CB C5C H5CC 109.5 . .
C4C C6C H6CA 109.5 . .
C4C C6C H6CB 109.5 . .
C4C C6C H6CC 109.5 . .
H6CA C6C H6CB 109.5 . .
H6CA C6C H6CC 109.5 . .
H6CB C6C H6CC 109.5 . .
O1C C1C C2C 118.0(4) . .
O1C C1C C3C 121.7(4) . .
C3C C1C C2C 120.3(4) . .
C1C C2C H2CA 109.5 . .
C1C C2C H2CB 109.5 . .
C1C C2C H2CC 109.5 . .
H2CA C2C H2CB 109.5 . .
H2CA C2C H2CC 109.5 . .
H2CB C2C H2CC 109.5 . .
C1C C3C H3CA 109.5 . .
C1C C3C H3CB 109.5 . .
C1C C3C H3CC 109.5 . .
H3CA C3C H3CB 109.5 . .
H3CA C3C H3CC 109.5 . .
H3CB C3C H3CC 109.5 . .
Cl1E C1E H1E 104.2 . .
Cl1E C1E Cl2E 114.4(7) . .
Cl2E C1E H1E 104.2 . .
Cl3E C1E H1E 104.2 . .
Cl3E C1E Cl1E 112.4(9) . .
Cl3E C1E Cl2E 115.7(7) . .

loop_
_geom_bond_atom_site_label_1
_geom_bond_atom_site_label_2
_geom_bond_distance
_geom_bond_site_symmetry_2
C1A C2A 1.391(4) .
C1A C3A 1.408(4) 2_765
C1A C6A 1.533(4) 2_765
N1A S2A 1.609(2) .
N1A C10A 1.342(4) .
O1A N3A 1.219(3) .
S1A C4A 1.704(3) .
S1A C8A 1.744(3) .
C2A H2A 0.9500 .
C2A C3A 1.387(4) .
N2A S2A 1.614(2) .
N2A C11A 1.346(3) .
O2A N3A 1.222(3) .
C3A C4A 1.454(3) .
N3A C19A 1.476(3) .
O3A N4A 1.221(3) .
C4A C5A 1.362(4) .
N4A O4A 1.225(3) .
N4A C21A 1.470(3) .
C5A C6A 1.527(4) .
C5A C7A 1.410(4) .
N5A O5A 1.229(3) .
N5A O6A 1.223(3) .
N5A C24A 1.465(3) .
C6A C29A 1.525(4) .
C6A C37A 1.586(4) .
N6A O7A 1.224(3) .
N6A O8A 1.221(3) .
N6A C26A 1.472(3) .
C7A H7A 0.9500 .
C7A C8A 1.382(4) .
C8A C9A 1.449(3) .
C9A C10A 1.434(4) .
C9A C14A 1.384(4) .
C10A C11A 1.440(3) .
C11A C12A 1.427(4) .
C12A C13A 1.386(4) .
C12A C15A 1.455(3) .
C13A H13A 0.9500 .
C13A C14A 1.397(4) .
C14A H14A 0.9500 .
C15A H15A 0.9500 .
C15A C16A 1.355(4) .
C16A C17A 1.465(3) .
C16A C28A 1.471(3) .
C17A C18A 1.398(4) .
C17A C22A 1.420(3) .
C18A H18A 0.9500 .
C18A C19A 1.377(4) .
C19A C20A 1.380(4) .
C20A H20A 0.9500 .
C20A C21A 1.384(4) .
C21A C22A 1.401(4) .
C22A C23A 1.465(3) .
C23A C24A 1.401(3) .
C23A C28A 1.416(3) .
C24A C25A 1.378(4) .
C25A H25A 0.9500 .
C25A C26A 1.395(4) .
C26A C27A 1.382(3) .
C27A H27A 0.9500 .
C27A C28A 1.394(4) .
C29A H29C 0.9900 .
C29A H29D 0.9900 .
C29A C30A 1.516(4) .
C30A H30C 0.9900 .
C30A H30D 0.9900 .
C30A C31A 1.535(5) .
C31A H31C 0.9900 .
C31A H31D 0.9900 .
C31A C32A 1.520(5) .
C32A H32C 0.9900 .
C32A H32D 0.9900 .
C32A C33A 1.538(5) .
C33A H33C 0.9900 .
C33A H33D 0.9900 .
C33A C34A 1.497(5) .
C34A H34C 0.9900 .
C34A H34D 0.9900 .
C34A C35A 1.527(5) .
C35A H35C 0.9900 .
C35A H35D 0.9900 .
C35A C36A 1.493(6) .
C36A H36D 0.9800 .
C36A H36E 0.9800 .
C36A H36F 0.9800 .
C37A H37C 0.9900 .
C37A H37D 0.9900 .
C37A C38A 1.499(5) .
C38A H38E 0.9900 .
C38A H38F 0.9900 .
C38A C39A 1.506(6) .
C39A H39E 0.9900 .
C39A H39F 0.9900 .
C39A C40A 1.461(7) .
C40A H40E 0.9900 .
C40A H40F 0.9900 .
C40A C41A 1.564(7) .
C41A H41E 0.9900 .
C41A H41F 0.9900 .
C41A C42A 1.450(8) .
C42A H42E 0.9900 .
C42A H42F 0.9900 .
C42A C43A 1.480(7) .
C43A H43E 0.9900 .
C43A H43F 0.9900 .
C43A C44A 1.497(8) .
C44A H44G 0.9800 .
C44A H44H 0.9800 .
C44A H44I 0.9800 .
C1B C2B 1.391(4) .
C1B C3B 1.402(4) 2_655
C1B C6B 1.533(4) 2_655
N1B S2B 1.610(2) .
N1B C10B 1.339(4) .
O1B N3B 1.219(3) .
S1B C4B 1.716(3) .
S1B C8B 1.757(3) .
C2B H2B 0.9500 .
C2B C3B 1.397(4) .
N2B S2B 1.613(2) .
N2B C11B 1.344(3) .
O2B N3B 1.224(3) .
C3B C4B 1.458(3) .
N3B C19B 1.475(3) .
O3B N4B 1.221(3) .
C4B C5B 1.366(4) .
N4B O4B 1.231(3) .
N4B C21B 1.470(3) .
C5B C6B 1.514(4) .
C5B C7B 1.402(4) .
N5B O5B 1.225(3) .
N5B O6B 1.229(3) .
N5B C24B 1.470(3) .
C6B C29B 1.529(4) .
C6B C37B 1.557(4) .
N6B O7B 1.223(3) .
N6B O8B 1.226(3) .
N6B C26B 1.472(3) .
C7B H7B 0.9500 .
C7B C8B 1.372(4) .
C8B C9B 1.453(3) .
C9B C10B 1.442(4) .
C9B C14B 1.383(4) .
C10B C11B 1.440(3) .
C11B C12B 1.426(4) .
C12B C13B 1.390(4) .
C12B C15B 1.455(3) .
C13B H13B 0.9500 .
C13B C14B 1.401(4) .
C14B H14B 0.9500 .
C15B H15B 0.9500 .
C15B C16B 1.358(4) .
C16B C17B 1.465(4) .
C16B C28B 1.472(3) .
C17B C18B 1.399(4) .
C17B C22B 1.420(3) .
C18B H18B 0.9500 .
C18B C19B 1.383(4) .
C19B C20B 1.380(4) .
C20B H20B 0.9500 .
C20B C21B 1.388(4) .
C21B C22B 1.400(4) .
C22B C23B 1.467(3) .
C23B C24B 1.400(3) .
C23B C28B 1.415(3) .
C24B C25B 1.378(4) .
C25B H25B 0.9500 .
C25B C26B 1.393(4) .
C26B C27B 1.379(3) .
C27B H27B 0.9500 .
C27B C28B 1.394(4) .
C29B H29A 0.9900 .
C29B H29B 0.9900 .
C29B C30B 1.512(4) .
C30B H30A 0.9900 .
C30B H30B 0.9900 .
C30B C31B 1.534(4) .
C31B H31A 0.9900 .
C31B H31B 0.9900 .
C31B C32B 1.532(5) .
C32B H32A 0.9900 .
C32B H32B 0.9900 .
C32B C33B 1.509(5) .
C33B H33A 0.9900 .
C33B H33B 0.9900 .
C33B C34B 1.516(5) .
C34B H34A 0.9900 .
C34B H34B 0.9900 .
C34B C35B 1.516(5) .
C35B H35A 0.9900 .
C35B H35B 0.9900 .
C35B C36B 1.497(6) .
C36B H36A 0.9800 .
C36B H36B 0.9800 .
C36B H36C 0.9800 .
C37B H37A 0.9900 .
C37B H37B 0.9900 .
C37B C38B 1.546(5) .
C38B H38C 0.9900 .
C38B H38D 0.9900 .
C38B H38A 0.9900 .
C38B H38B 0.9900 .
C38B C39B 1.510(4) .
C38B C39D 1.503(5) .
C39B H39A 0.9900 .
C39B H39B 0.9900 .
C39B C40B 1.519(6) .
C40B H40A 0.9900 .
C40B H40B 0.9900 .
C40B C41B 1.492(7) .
C41B H41A 0.9900 .
C41B H41B 0.9900 .
C41B C42B 1.551(7) .
C42B H42A 0.9900 .
C42B H42B 0.9900 .
C42B C43B 1.552(7) .
C43B H43A 0.9900 .
C43B H43B 0.9900 .
C43B C44B 1.455(8) .
C44B H44A 0.9800 .
C44B H44B 0.9800 .
C44B H44C 0.9800 .
C39D H39C 0.9900 .
C39D H39D 0.9900 .
C39D C40D 1.506(15) .
C40D H40C 0.9900 .
C40D H40D 0.9900 .
C40D C41D 1.517(15) .
C41D H41C 0.9900 .
C41D H41D 0.9900 .
C41D C42D 1.486(15) .
C42D H42C 0.9900 .
C42D H42D 0.9900 .
C42D C43D 1.509(14) .
C43D H43C 0.9900 .
C43D H43D 0.9900 .
C43D C44D 1.508(15) .
C44D H44D 0.9800 .
C44D H44E 0.9800 .
C44D H44F 0.9800 .
O2C C4C 1.197(4) .
C4C C5C 1.470(5) .
C4C C6C 1.490(6) .
C5C H5CA 0.9800 .
C5C H5CB 0.9800 .
C5C H5CC 0.9800 .
C6C H6CA 0.9800 .
C6C H6CB 0.9800 .
C6C H6CC 0.9800 .
C1C O1C 1.214(5) .
C1C C2C 1.476(5) .
C1C C3C 1.468(6) .
C2C H2CA 0.9800 .
C2C H2CB 0.9800 .
C2C H2CC 0.9800 .
C3C H3CA 0.9800 .
C3C H3CB 0.9800 .
C3C H3CC 0.9800 .
C1E H1E 1.0000 .
C1E Cl1E 1.681(13) .
C1E Cl2E 1.692(10) .
C1E Cl3E 1.648(13) .

loop_
_geom_hbond_atom_site_label_D
_geom_hbond_atom_site_label_H
_geom_hbond_atom_site_label_A
_geom_hbond_distance_DH
_geom_hbond_distance_HA
_geom_hbond_distance_DA
_geom_hbond_angle_DHA
_geom_hbond_site_symmetry_A
_geom_hbond_publ_flag
C7A H7A N1A 0.95 2.44 2.991(3) 116.8 . yes
C20A H20A O2C 0.95 2.56 3.457(4) 158.1 2_666 yes
C25A H25A N2B 0.95 2.44 3.313(3) 152.6 2_666 yes
C7B H7B N1B 0.95 2.38 2.952(3) 118.3 . yes
C25B H25B N2A 0.95 2.48 3.334(3) 150.3 2_666 yes

loop_
_geom_torsion_atom_site_label_1
_geom_torsion_atom_site_label_2
_geom_torsion_atom_site_label_3
_geom_torsion_atom_site_label_4
_geom_torsion
_geom_torsion_site_symmetry_1
_geom_torsion_site_symmetry_2
_geom_torsion_site_symmetry_3
_geom_torsion_site_symmetry_4
C1A C2A C3A C1A -0.5(5) . . . 2_765
C1A C2A C3A C4A 179.5(3) . . . .
C1A C3A C4A S1A 177.6(3) 2_765 . . .
C1A C3A C4A C5A -1.2(3) 2_765 . . .
C1A C6A C29A C30A -62.5(3) 2_765 . . .
C1A C6A C37A C38A 51.6(4) 2_765 . . .
N1A C10A C11A N2A -0.2(3) . . . .
N1A C10A C11A C12A -177.0(2) . . . .
O1A N3A C19A C18A 10.0(4) . . . .
O1A N3A C19A C20A -165.9(3) . . . .
S1A C4A C5A C6A -174.9(2) . . . .
S1A C4A C5A C7A 0.5(3) . . . .
S1A C8A C9A C10A 173.3(2) . . . .
S1A C8A C9A C14A -4.9(4) . . . .
C2A C3A C4A S1A -2.4(6) . . . .
C2A C3A C4A C5A 178.7(3) . . . .
N2A C11A C12A C13A -173.1(2) . . . .
N2A C11A C12A C15A 1.7(4) . . . .
O2A N3A C19A C18A -171.4(3) . . . .
O2A N3A C19A C20A 12.7(4) . . . .
S2A N1A C10A C9A -177.6(2) . . . .
S2A N1A C10A C11A -0.2(3) . . . .
S2A N2A C11A C10A 0.4(3) . . . .
S2A N2A C11A C12A 177.1(2) . . . .
C3A C1A C2A C3A 0.5(5) 2_765 . . .
C3A C4A C5A C6A 4.3(4) . . . .
C3A C4A C5A C7A 179.6(2) . . . .
N3A C19A C20A C21A 176.0(2) . . . .
O3A N4A C21A C20A -42.3(4) . . . .
O3A N4A C21A C22A 146.7(3) . . . .
C4A S1A C8A C7A -0.4(2) . . . .
C4A S1A C8A C9A 178.4(2) . . . .
C4A C5A C6A C1A -5.1(3) . . . 2_765
C4A C5A C6A C29A -125.3(3) . . . .
C4A C5A C6A C37A 112.0(3) . . . .
C4A C5A C7A C8A -0.8(4) . . . .
N4A C21A C22A C17A 165.9(2) . . . .
N4A C21A C22A C23A -7.1(5) . . . .
O4A N4A C21A C20A 133.9(3) . . . .
O4A N4A C21A C22A -37.0(4) . . . .
C5A C6A C29A C30A 50.1(3) . . . .
C5A C6A C37A C38A -58.1(3) . . . .
C5A C7A C8A S1A 0.7(3) . . . .
C5A C7A C8A C9A -177.9(3) . . . .
N5A C24A C25A C26A -172.4(2) . . . .
O5A N5A C24A C23A -28.4(3) . . . .
O5A N5A C24A C25A 145.8(2) . . . .
C6A C1A C2A C3A 177.2(3) 2_765 . . .
C6A C5A C7A C8A 173.0(3) . . . .
C6A C29A C30A C31A 174.6(2) . . . .
C6A C37A C38A C39A 163.8(3) . . . .
N6A C26A C27A C28A 176.2(2) . . . .
O6A N5A C24A C23A 154.7(2) . . . .
O6A N5A C24A C25A -31.1(3) . . . .
C7A C5A C6A C1A -179.0(3) . . . 2_765
C7A C5A C6A C29A 60.8(5) . . . .
C7A C5A C6A C37A -61.9(4) . . . .
C7A C8A C9A C10A -8.2(5) . . . .
C7A C8A C9A C14A 173.6(3) . . . .
O7A N6A C26A C25A 5.6(4) . . . .
O7A N6A C26A C27A -174.9(3) . . . .
C8A S1A C4A C3A -178.9(3) . . . .
C8A S1A C4A C5A -0.1(2) . . . .
C8A C9A C10A N1A -4.0(4) . . . .
C8A C9A C10A C11A 178.7(2) . . . .
C8A C9A C14A C13A 179.8(3) . . . .
O8A N6A C26A C25A -177.1(3) . . . .
O8A N6A C26A C27A 2.4(4) . . . .
C9A C10A C11A N2A 177.4(2) . . . .
C9A C10A C11A C12A 0.6(4) . . . .
C10A N1A S2A N2A 0.4(2) . . . .
C10A C9A C14A C13A 1.5(4) . . . .
C10A C11A C12A C13A 3.2(4) . . . .
C10A C11A C12A C15A 178.0(2) . . . .
C11A N2A S2A N1A -0.5(2) . . . .
C11A C12A C13A C14A -4.8(4) . . . .
C11A C12A C15A C16A 37.5(4) . . . .
C12A C13A C14A C9A 2.5(5) . . . .
C12A C15A C16A C17A 12.2(5) . . . .
C12A C15A C16A C28A -169.9(3) . . . .
C13A C12A C15A C16A -147.9(3) . . . .
C14A C9A C10A N1A 174.3(3) . . . .
C14A C9A C10A C11A -3.0(4) . . . .
C15A C12A C13A C14A 180.0(2) . . . .
C15A C16A C17A C18A 9.6(5) . . . .
C15A C16A C17A C22A -179.8(3) . . . .
C15A C16A C28A C23A 174.0(2) . . . .
C15A C16A C28A C27A -4.1(4) . . . .
C16A C17A C18A C19A 172.8(2) . . . .
C16A C17A C22A C21A -170.7(2) . . . .
C16A C17A C22A C23A 4.0(3) . . . .
C17A C16A C28A C23A -7.6(3) . . . .
C17A C16A C28A C27A 174.3(2) . . . .
C17A C18A C19A N3A -179.4(2) . . . .
C17A C18A C19A C20A -3.8(4) . . . .
C17A C22A C23A C24A 171.3(3) . . . .
C17A C22A C23A C28A -8.7(3) . . . .
C18A C17A C22A C21A 0.8(4) . . . .
C18A C17A C22A C23A 175.6(2) . . . .
C18A C19A C20A C21A 0.4(4) . . . .
C19A C20A C21A N4A -167.1(2) . . . .
C19A C20A C21A C22A 3.9(4) . . . .
C20A C21A C22A C17A -4.5(4) . . . .
C20A C21A C22A C23A -177.5(3) . . . .
C21A C22A C23A C24A -15.2(5) . . . .
C21A C22A C23A C28A 164.8(3) . . . .
C22A C17A C18A C19A 3.1(4) . . . .
C22A C23A C24A N5A -14.3(4) . . . .
C22A C23A C24A C25A 171.9(3) . . . .
C22A C23A C28A C16A 10.1(3) . . . .
C22A C23A C28A C27A -171.6(2) . . . .
C23A C24A C25A C26A 1.8(4) . . . .
C24A C23A C28A C16A -169.9(2) . . . .
C24A C23A C28A C27A 8.3(4) . . . .
C24A C25A C26A N6A -175.9(2) . . . .
C24A C25A C26A C27A 4.7(4) . . . .
C25A C26A C27A C28A -4.3(4) . . . .
C26A C27A C28A C16A 175.5(2) . . . .
C26A C27A C28A C23A -2.4(4) . . . .
C28A C16A C17A C18A -168.7(3) . . . .
C28A C16A C17A C22A 2.0(3) . . . .
C28A C23A C24A N5A 165.8(2) . . . .
C28A C23A C24A C25A -8.0(4) . . . .
C29A C6A C37A C38A 176.1(3) . . . .
C29A C30A C31A C32A 174.4(3) . . . .
C30A C31A C32A C33A 178.8(3) . . . .
C31A C32A C33A C34A 177.3(3) . . . .
C32A C33A C34A C35A 173.4(4) . . . .
C33A C34A C35A C36A 176.5(4) . . . .
C37A C6A C29A C30A 173.9(2) . . . .
C37A C38A C39A C40A 64.6(6) . . . .
C38A C39A C40A C41A 168.1(4) . . . .
C39A C40A C41A C42A -177.6(4) . . . .
C40A C41A C42A C43A 171.0(4) . . . .
C41A C42A C43A C44A -177.0(4) . . . .
C1B C2B C3B C1B 2.0(5) . . . 2_655
C1B C2B C3B C4B -178.9(3) . . . .
C1B C3B C4B S1B -178.0(3) 2_655 . . .
C1B C3B C4B C5B 0.9(3) 2_655 . . .
C1B C6B C29B C30B 56.9(3) 2_655 . . .
C1B C6B C37B C38B -59.2(3) 2_655 . . .
N1B C10B C11B N2B -1.0(3) . . . .
N1B C10B C11B C12B -178.4(2) . . . .
O1B N3B C19B C18B 7.2(4) . . . .
O1B N3B C19B C20B -168.7(3) . . . .
S1B C4B C5B C6B 176.4(2) . . . .
S1B C4B C5B C7B 0.2(3) . . . .
S1B C8B C9B C10B -173.3(2) . . . .
S1B C8B C9B C14B 9.3(4) . . . .
C2B C3B C4B S1B 2.8(5) . . . .
C2B C3B C4B C5B -178.3(3) . . . .
N2B C11B C12B C13B -174.2(3) . . . .
N2B C11B C12B C15B 1.4(4) . . . .
O2B N3B C19B C18B -173.9(3) . . . .
O2B N3B C19B C20B 10.3(4) . . . .
S2B N1B C10B C9B -178.6(2) . . . .
S2B N1B C10B C11B 0.1(3) . . . .
S2B N2B C11B C10B 1.3(3) . . . .
S2B N2B C11B C12B 178.6(2) . . . .
C3B C1B C2B C3B -2.0(5) 2_655 . . .
C3B C4B C5B C6B -2.9(4) . . . .
C3B C4B C5B C7B -179.0(2) . . . .
N3B C19B C20B C21B 176.1(2) . . . .
O3B N4B C21B C20B -41.4(4) . . . .
O3B N4B C21B C22B 147.7(3) . . . .
C4B S1B C8B C7B 0.7(2) . . . .
C4B S1B C8B C9B -177.8(2) . . . .
C4B C5B C6B C1B 3.3(3) . . . 2_655
C4B C5B C6B C29B 121.0(3) . . . .
C4B C5B C6B C37B -114.5(3) . . . .
C4B C5B C7B C8B 0.3(4) . . . .
N4B C21B C22B C17B 164.9(2) . . . .
N4B C21B C22B C23B -9.1(5) . . . .
O4B N4B C21B C20B 134.7(3) . . . .
O4B N4B C21B C22B -36.2(4) . . . .
C5B C6B C29B C30B -54.1(3) . . . .
C5B C6B C37B C38B 51.7(3) . . . .
C5B C7B C8B S1B -0.7(3) . . . .
C5B C7B C8B C9B 177.6(3) . . . .
N5B C24B C25B C26B -172.2(2) . . . .
O5B N5B C24B C23B -28.9(4) . . . .
O5B N5B C24B C25B 145.3(2) . . . .
C6B C1B C2B C3B -178.8(3) 2_655 . . .
C6B C5B C7B C8B -174.6(3) . . . .
C6B C29B C30B C31B -174.2(2) . . . .
C6B C37B C38B C39B 166.8(3) . . . .
C6B C37B C38B C39D 88.7(15) . . . .
N6B C26B C27B C28B 176.1(2) . . . .
O6B N5B C24B C23B 154.3(3) . . . .
O6B N5B C24B C25B -31.6(3) . . . .
C7B C5B C6B C1B 178.3(3) . . . 2_655
C7B C5B C6B C29B -64.1(4) . . . .
C7B C5B C6B C37B 60.5(5) . . . .
C7B C8B C9B C10B 8.6(5) . . . .
C7B C8B C9B C14B -168.8(3) . . . .
O7B N6B C26B C25B 4.4(4) . . . .
O7B N6B C26B C27B -175.6(2) . . . .
C8B S1B C4B C3B 178.5(3) . . . .
C8B S1B C4B C5B -0.5(2) . . . .
C8B C9B C10B N1B -0.9(4) . . . .
C8B C9B C10B C11B -179.4(2) . . . .
C8B C9B C14B C13B 177.7(3) . . . .
O8B N6B C26B C25B -178.3(3) . . . .
O8B N6B C26B C27B 1.7(4) . . . .
C9B C10B C11B N2B 177.8(2) . . . .
C9B C10B C11B C12B 0.3(4) . . . .
C10B N1B S2B N2B 0.6(2) . . . .
C10B C9B C14B C13B 0.2(4) . . . .
C10B C11B C12B C13B 2.9(4) . . . .
C10B C11B C12B C15B 178.6(2) . . . .
C11B N2B S2B N1B -1.2(2) . . . .
C11B C12B C13B C14B -4.7(4) . . . .
C11B C12B C15B C16B 37.8(4) . . . .
C12B C13B C14B C9B 3.3(5) . . . .
C12B C15B C16B C17B 11.2(5) . . . .
C12B C15B C16B C28B -170.8(3) . . . .
C13B C12B C15B C16B -146.6(3) . . . .
C14B C9B C10B N1B 176.7(3) . . . .
C14B C9B C10B C11B -1.9(4) . . . .
C15B C12B C13B C14B 179.3(3) . . . .
C15B C16B C17B C18B 8.2(5) . . . .
C15B C16B C17B C22B 179.6(3) . . . .
C15B C16B C28B C23B 174.9(2) . . . .
C15B C16B C28B C27B -3.4(4) . . . .
C16B C17B C18B C19B 174.7(3) . . . .
C16B C17B C22B C21B -171.4(2) . . . .
C16B C17B C22B C23B 4.1(3) . . . .
C17B C16B C28B C23B -6.6(3) . . . .
C17B C16B C28B C27B 175.1(2) . . . .
C17B C18B C19B N3B 179.5(2) . . . .
C17B C18B C19B C20B -4.9(4) . . . .
C17B C22B C23B C24B 172.0(3) . . . .
C17B C22B C23B C28B -8.2(3) . . . .
C18B C17B C22B C21B 0.8(4) . . . .
C18B C17B C22B C23B 176.4(2) . . . .
C18B C19B C20B C21B 0.6(4) . . . .
C19B C20B C21B N4B -166.2(2) . . . .
C19B C20B C21B C22B 4.8(4) . . . .
C20B C21B C22B C17B -5.5(4) . . . .
C20B C21B C22B C23B -179.5(3) . . . .
C21B C22B C23B C24B -13.5(5) . . . .
C21B C22B C23B C28B 166.3(3) . . . .
C22B C17B C18B C19B 4.1(4) . . . .
C22B C23B C24B N5B -13.8(4) . . . .
C22B C23B C24B C25B 172.4(3) . . . .
C22B C23B C28B C16B 9.1(3) . . . .
C22B C23B C28B C27B -172.4(2) . . . .
C23B C24B C25B C26B 1.9(4) . . . .
C24B C23B C28B C16B -171.0(2) . . . .
C24B C23B C28B C27B 7.5(4) . . . .
C24B C25B C26B N6B -175.9(2) . . . .
C24B C25B C26B C27B 4.0(4) . . . .
C25B C26B C27B C28B -3.9(4) . . . .
C26B C27B C28B C16B 176.1(2) . . . .
C26B C27B C28B C23B -2.0(4) . . . .
C28B C16B C17B C18B -170.1(3) . . . .
C28B C16B C17B C22B 1.3(3) . . . .
C28B C23B C24B N5B 166.3(2) . . . .
C28B C23B C24B C25B -7.4(4) . . . .
C29B C6B C37B C38B 176.9(3) . . . .
C29B C30B C31B C32B 179.2(3) . . . .
C30B C31B C32B C33B -171.2(3) . . . .
C31B C32B C33B C34B 179.8(3) . . . .
C32B C33B C34B C35B -176.1(3) . . . .
C33B C34B C35B C36B -174.8(3) . . . .
C37B C6B C29B C30B -179.0(2) . . . .
C37B C38B C39B C40B -65.7(6) . . . .
C37B C38B C39D C40D 51(3) . . . .
C38B C39B C40B C41B -71.4(6) . . . .
C38B C39D C40D C41D -175(2) . . . .
C39B C40B C41B C42B -175.6(5) . . . .
C40B C41B C42B C43B 179.2(5) . . . .
C41B C42B C43B C44B 74.1(8) . . . .
C39D C40D C41D C42D 138(2) . . . .
C40D C41D C42D C43D -97.8(19) . . . .
C41D C42D C43D C44D -68.0(9) . . . .

_cod_database_fobs_code 7247677
